data_7135819
loop_
_publ_author_name
'Goswami, Santu'
'Sarkar, Subham'
'Chakraborty, Akash'
'Mandal, Chhotan'
'Panda, Sourav'
'Mallick, Dibyendu'
'Mukherjee, Debabrata'

_publ_section_title
;
 N-Heterocyclic Olefin-Based Dianionic [OArCH2NHOArO]2- and Neutral
 [MeOArCH2NHOArOMe] O,C,O&#x2019;-Pincer Ligands.
;
_journal_name_full 'Chemical Communications'
_journal_paper_doi 10.1039/D6CC02436J
_journal_year 2026
_chemical_formula_moiety 'C39 H63 Al N2 O2, C7 H8'
_chemical_formula_sum 'C46 H71 Al N2 O2'
_chemical_formula_weight 711.02
_space_group_crystal_system triclinic
_space_group_IT_number 2
_space_group_name_Hall '-P 1'
_space_group_name_H-M_alt 'P -1'
_atom_sites_solution_hydrogens geom
_atom_sites_solution_primary direct
_audit_creation_date 2026-03-26
_audit_creation_method
;FinalCif V156 by Daniel Kratzert, Freiburg 2026, 
https://dkratzert.de/finalcif.html
;
_audit_update_record
;
2026-05-09 deposited with the CCDC.	2026-05-19 downloaded from the CCDC.
;
_cell_angle_alpha 89.435(11)
_cell_angle_beta 89.895(11)
_cell_angle_gamma 78.034(10)
_cell_formula_units_Z 4
_cell_length_a 9.922(3)
_cell_length_b 17.188(5)
_cell_length_c 26.042(7)
_cell_measurement_reflns_used 9913
_cell_measurement_temperature 100.0
_cell_measurement_theta_max 22.698
_cell_measurement_theta_min 2.239
_cell_volume 4344(2)
_computing_cell_refinement 'SAINT V8.40B (?, 2016)'
_computing_data_reduction 'SAINT V8.40B (?, 2016)'
_computing_molecular_graphics 'Olex2 1.5 (Dolomanov et al., 2009)'
_computing_publication_material 'Olex2 1.5 (Dolomanov et al., 2009)'
_computing_structure_refinement 'SHELXL 2025/1 (Sheldrick, 2015)'
_computing_structure_solution 'olex2.solve 1.5-ac6-016 (Bourhis et al., 2015)'
_diffrn_ambient_temperature 100.00
_diffrn_measured_fraction_theta_full 0.996
_diffrn_measured_fraction_theta_max 0.996
_diffrn_measurement_device_type 'Bruker D8 VENTURE'
_diffrn_measurement_method '\f and \w scans'
_diffrn_radiation_type MoK\a
_diffrn_radiation_wavelength 0.71073
_diffrn_reflns_av_R_equivalents 0.2369
_diffrn_reflns_av_unetI/netI 0.1283
_diffrn_reflns_Laue_measured_fraction_full 0.996
_diffrn_reflns_Laue_measured_fraction_max 0.996
_diffrn_reflns_limit_h_max 11
_diffrn_reflns_limit_h_min -11
_diffrn_reflns_limit_k_max 20
_diffrn_reflns_limit_k_min -20
_diffrn_reflns_limit_l_max 31
_diffrn_reflns_limit_l_min -31
_diffrn_reflns_number 128933
_diffrn_reflns_point_group_measured_fraction_full 0.996
_diffrn_reflns_point_group_measured_fraction_max 0.996
_diffrn_reflns_theta_full 25.027
_diffrn_reflns_theta_max 25.027
_diffrn_reflns_theta_min 1.969
_exptl_absorpt_coefficient_mu 0.083
_exptl_absorpt_correction_T_max 0.7438
_exptl_absorpt_correction_T_min 0.5835
_exptl_absorpt_correction_type multi-scan
_exptl_crystal_colour 'clear whiteish white'
_exptl_crystal_colour_lustre clear
_exptl_crystal_colour_modifier whiteish
_exptl_crystal_colour_primary white
_exptl_crystal_density_diffrn 1.087
_exptl_crystal_description block
_exptl_crystal_F_000 1560
_exptl_crystal_size_max 0.07
_exptl_crystal_size_mid 0.06
_exptl_crystal_size_min 0.03
_refine_diff_density_max 0.913
_refine_diff_density_min -0.622
_refine_diff_density_rms 0.128
_refine_ls_extinction_coef 0.0014(5)
_refine_ls_extinction_expression Fc^*^=kFc[1+0.001xFc^2^\l^3^/sin(2\q)]^-1/4^
_refine_ls_extinction_method 'SHELXL-2025/1 (Sheldrick 2025)'
_refine_ls_goodness_of_fit_ref 1.075
_refine_ls_hydrogen_treatment constr
_refine_ls_matrix_type full
_refine_ls_number_parameters 905
_refine_ls_number_reflns 15287
_refine_ls_number_restraints 222
_refine_ls_restrained_S_all 1.067
_refine_ls_R_factor_all 0.2344
_refine_ls_R_factor_gt 0.1855
_refine_ls_shift/su_max 0.006
_refine_ls_shift/su_mean 0.000
_refine_ls_structure_factor_coef Fsqd
_refine_ls_weighting_details 'w=1/[\s^2^(Fo^2^)+(0.0001P)^2^+101.2854P] where P=(Fo^2^+2Fc^2^)/3'
_refine_ls_weighting_scheme calc
_refine_ls_wR_factor_gt 0.4152
_refine_ls_wR_factor_ref 0.4410
_reflns_Friedel_coverage 0.000
_reflns_number_gt 9852
_reflns_number_total 15287
_reflns_threshold_expression 'I > 2\s(I)'
_cod_data_source_file d6cc02436j2.cif
_cod_data_source_block dm_sg_1181
_cod_database_code 7135819
_shelx_shelxl_version_number 2025/1
_shelx_space_group_comment
;
The symmetry employed for this shelxl refinement is uniquely defined
by the following loop, which should always be used as a source of
symmetry information in preference to the above space-group names.
They are only intended as comments.
;
_shelx_estimated_absorpt_t_min 0.994
_shelx_estimated_absorpt_t_max 0.998
_olex2_refinement_description
;
1. Fixed Uiso
 At 1.2 times of:
  All C(H) groups, All C(H,H) groups
 At 1.5 times of:
  All C(H,H,H) groups
2. Restrained distances
 C01Z-C02P \\sim C01Z-C3
 with sigma of 0.02
 C01Z-C02S \\sim C01Z-C02T
 with sigma of 0.02
 C01Z-C2 \\sim C01Z-C2A
 with sigma of 0.02
 C2A-C01Z \\sim C02T-C01Z \\sim C3-C01Z \\sim C2-C01Z \\sim C02P-C01Z \\sim
C02S-C01Z
 with sigma of 0.001
 C00W-C02Q \\sim C00W-C4
 with sigma of 0.02
 C00W-C02R \\sim C00W-C5
 with sigma of 0.02
 C00W-C1 \\sim C00W-C1A
 with sigma of 0.02
 C5-C00W \\sim C02Q-C00W \\sim C4-C00W \\sim C1-C00W \\sim C1A-C00W \\sim
C02R-C00W
 with sigma of 0.001
3. Uiso/Uaniso restraints and constraints
Uanis(O4) = Uanis(O3) = Uanis(O2) = Uanis(O1)
Uanis(C02Q) = Uanis(C5) = Uanis(C02R) = Uanis(C1A) = Uanis(C1) = Uanis(C4)
Uanis(C00F) = Uanis(C01O) = Uanis(C00E) = Uanis(C00K) = Uanis(C00B) =
Uanis(C00J)
Uanis(C023) = Uanis(C01Q) = Uanis(C01X) = Uanis(C01R)
Uanis(C020) = Uanis(C017) = Uanis(C026) = Uanis(C01V)
4. Rigid body (RIGU) restrains
 C00F, C00J, C00B, C00K, C00E, C01O
 with sigma for 1-2 distances of 0.004 and sigma for 1-3 distances of 0.004
 C00V, C00D, C01T, C00P, C01B, C012
 with sigma for 1-2 distances of 0.004 and sigma for 1-3 distances of 0.004
 C00D, C00P, C00V, C012, C01B, C01T
 with sigma for 1-2 distances of 0.001 and sigma for 1-3 distances of 0.001
 C00D, O4, C01H
 with sigma for 1-2 distances of 0.001 and sigma for 1-3 distances of 0.001
 C00B, C00E, C00F, C00J, C00K, C01O
 with sigma for 1-2 distances of 0.001 and sigma for 1-3 distances of 0.001
 O1, C00K, C013
 with sigma for 1-2 distances of 0.001 and sigma for 1-3 distances of 0.001
 C00I, N4, C00Z, C00Y, N3
 with sigma for 1-2 distances of 0.001 and sigma for 1-3 distances of 0.001
 C00G, N2, N1, C00L, C00R
 with sigma for 1-2 distances of 0.001 and sigma for 1-3 distances of 0.001
 C017, C01V, H11, HQ, HR, C020, H02S, H02T, H02U, C026, H13, H33, H34
 with sigma for 1-2 distances of 0.001 and sigma for 1-3 distances of 0.001
 C023, C01Q, C01R, H01Z, HK, HL, C01X, H2, HU, HV, H02A, H02B, H02C
 with sigma for 1-2 distances of 0.001 and sigma for 1-3 distances of 0.001
5. Others
 Sof(C2A)=Sof(H2AA)=Sof(H2AB)=Sof(H2AC)=Sof(C3)=Sof(H3C)=Sof(H3B)=Sof(H3A)=
 Sof(C02T)=Sof(H02P)=Sof(H02Q)=Sof(H02R)=1-FVAR(1)
 Sof(C02P)=Sof(H02J)=Sof(H02K)=Sof(H02L)=Sof(C02S)=Sof(H02M)=Sof(H02N)=
 Sof(H02O)=Sof(C2)=Sof(H2A)=Sof(H2B)=Sof(H2C)=FVAR(1)
 Fixed Sof: C02Q(0.5) H16(0.5) H43(0.5) H44(0.5) C02R(0.5) H17(0.5) H45(0.5)
 H46(0.5) C1(0.5) H1A(0.5) H1B(0.5) H1C(0.5) C4(0.5) H4A(0.5) H4B(0.5) H4C(0.5)
 C1A(0.5) H1AA(0.5) H1AB(0.5) H1AC(0.5) C5(0.5) H5A(0.5) H5B(0.5) H5C(0.5)
6.a Ternary CH refined with riding coordinates:
 C01A(H01G), C01N(H9)
6.b Secondary CH2 refined with riding coordinates:
 C00N(H00A,H00B), C016(H3,H)
6.c Aromatic/amide H refined with riding coordinates:
 C00J(H00J), C00L(H00L), C00O(H00O), C00R(H00R), C00V(H00V), C00Y(H00Y),
 C00Z(H00Z), C014(H014), C015(H015), C01B(H5), C01C(H01H), C01O(H01X),
 C028(H028), C02D(H18), C02E(H19), C02F(H20), C02H(H24), C02J(H25), C02K(H26),
 C02L(H22), C02M(H23), C02O(H28)
6.d Idealised Me refined as rotating group:
 C013(H01A,H01B,H01C), C018(H4,HA,HB), C019(H01D,H01E,H01F), C01D(H6,HC,HD),
 C01E(H01I,H01J,H01K), C01F(H01L,H01M,H01N), C01H(H7,HE,HF), C01I(H8,HG,HH),
 C01J(H01O,H01P,H01Q), C01K(H01R,H01S,H01T), C01M(H01U,H01V,H01W), C01P(H01Y,HI,
 HJ), C01R(H01Z,HK,HL), C01S(H01,HM,HN), C01U(H10,HO,HP), C01V(H11,HQ,HR),
 C01W(H1,HS,HT), C01X(H2,HU,HV), C01Y(H12,HW,HX), C020(H02S,H02T,H02U),
 C021(H02V,H02W,H02X), C022(H02Y,HY,HZ), C023(H02A,H02B,H02C), C024(H02Z,H29,
 H30), C025(H02,H31,H32), C026(H13,H33,H34), C02A(H02D,H02E,H02F), C02B(H14,H35,
 H36), C02C(H15,H37,H38), C02G(H02G,H02H,H02I), C02I(H21,H39,H40), C02N(H27,H41,
 H42), C02P(H02J,H02K,H02L), C02Q(H16,H43,H44), C02R(H17,H45,H46), C02S(H02M,
 H02N,H02O), C1(H1A,H1B,H1C), C2(H2A,H2B,H2C), C2A(H2AA,H2AB,H2AC), C3(H3C,H3B,
 H3A), C02T(H02P,H02Q,H02R), C4(H4A,H4B,H4C), C1A(H1AA,H1AB,H1AC), C5(H5A,H5B,
 H5C)
;
_olex2_submission_special_instructions 'No special instructions were received'

loop_
_space_group_symop_operation_xyz
'x, y, z'
'-x, -y, -z'

loop_
_atom_site_label
_atom_site_type_symbol
_atom_site_fract_x
_atom_site_fract_y
_atom_site_fract_z
_atom_site_U_iso_or_equiv
_atom_site_adp_type
_atom_site_occupancy
_atom_site_site_symmetry_order
_atom_site_calc_flag
_atom_site_refinement_flags_posn
_atom_site_refinement_flags_adp
_atom_site_refinement_flags_occupancy
_atom_site_disorder_assembly
_atom_site_disorder_group
Al01 Al 0.2998(3) 0.19502(18) 0.86293(12) 0.0265(7) Uani 1 1 d . . . . .
Al02 Al 0.2996(3) 0.69447(18) 0.63727(13) 0.0271(7) Uani 1 1 d . . . . .
O4 O 0.6232(6) 0.6288(4) 0.4886(3) 0.0248(8) Uani 1 1 d . . . . .
O2 O 0.7262(6) 0.3880(4) 0.9823(3) 0.0248(8) Uani 1 1 d . . . . .
O1 O 0.6234(6) 0.1282(4) 1.0117(3) 0.0248(8) Uani 1 1 d . . . . .
O3 O 0.7267(6) 0.8879(4) 0.5180(3) 0.0248(8) Uani 1 1 d . . . . .
N2 N 0.6117(7) 0.2304(5) 0.9176(3) 0.0233(15) Uani 1 1 d . . . . .
N4 N 0.6122(7) 0.7305(5) 0.5823(3) 0.0237(16) Uani 1 1 d . . . . .
N1 N 0.6760(8) 0.1166(5) 0.8792(3) 0.0259(16) Uani 1 1 d . . . . .
N3 N 0.6758(8) 0.6179(5) 0.6209(3) 0.0264(17) Uani 1 1 d . . . . .
C00B C 0.4308(9) 0.1591(5) 1.0695(4) 0.0229(9) Uani 1 1 d . . . . .
C00C C 0.6435(10) 0.4193(6) 0.9406(4) 0.024(2) Uani 1 1 d . . . . .
C00D C 0.4779(9) 0.6449(5) 0.4810(4) 0.0209(15) Uani 1 1 d . . . . .
C00E C 0.3942(9) 0.1476(5) 0.9764(4) 0.0229(9) Uani 1 1 d . . . . .
C00F C 0.1972(9) 0.1654(5) 1.0348(4) 0.0229(9) Uani 1 1 d . . . . .
C00G C 0.5724(9) 0.1631(6) 0.9085(4) 0.0242(18) Uani 1 1 d . . . . .
C00H C 0.5225(9) 0.1662(6) 1.1157(4) 0.024(2) Uani 1 1 d . . . . .
C00I C 0.5727(9) 0.6629(6) 0.5916(4) 0.0248(19) Uani 1 1 d . . . . .
C00J C 0.2857(9) 0.1674(5) 1.0757(4) 0.0229(9) Uani 1 1 d . . . . .
H00J H 0.248098 0.174682 1.109274 0.028 Uiso 1 1 calc R U . . .
C00K C 0.4789(9) 0.1456(5) 1.0193(4) 0.0229(9) Uani 1 1 d . . . . .
C00L C 0.7766(10) 0.1607(6) 0.8708(4) 0.028(2) Uani 1 1 d . . . . .
H00L H 0.858621 0.144343 0.851371 0.034 Uiso 1 1 calc R U . . .
C00M C 0.4665(10) 0.9749(5) 0.6410(4) 0.024(2) Uani 1 1 d . . . . .
C00N C 0.5319(9) 0.2983(5) 0.9485(4) 0.025(2) Uani 1 1 d . . . . .
H00A H 0.433842 0.294258 0.950036 0.030 Uiso 1 1 calc R U . . .
H00B H 0.568092 0.294936 0.983999 0.030 Uiso 1 1 calc R U . . .
C00O C 0.5717(10) 1.0125(6) 0.6253(4) 0.027(2) Uani 1 1 d . . . . .
H00O H 0.580806 1.059305 0.642862 0.032 Uiso 1 1 calc R U . . .
C00P C 0.1983(9) 0.6660(5) 0.4657(4) 0.0222(17) Uani 1 1 d . . . . .
C00Q C 0.6648(9) 0.9864(6) 0.5855(4) 0.024(2) Uani 1 1 d . . . . .
C00R C 0.7373(9) 0.2312(6) 0.8951(4) 0.0264(19) Uani 1 1 d . . . . .
H00R H 0.786706 0.272906 0.896377 0.032 Uiso 1 1 calc R U . . .
C00S C 0.7854(9) 0.5280(6) 0.9256(4) 0.029(2) Uani 1 1 d . . . . .
C00T C 0.6646(10) 0.4855(6) 0.9146(4) 0.025(2) Uani 1 1 d . . . . .
C00U C 0.5426(10) 0.3763(6) 0.9251(4) 0.025(2) Uani 1 1 d . . . . .
C00V C 0.2496(9) 0.6582(6) 0.5140(4) 0.0275(19) Uani 1 1 d . . . . .
H00V H 0.188088 0.659718 0.542144 0.033 Uiso 1 1 calc R U . . .
C00W C 0.3685(8) 1.0085(5) 0.6853(4) 0.033(3) Uani 1 1 d D . . . .
C00X C 0.5422(10) 0.8765(6) 0.5749(4) 0.028(2) Uani 1 1 d . . . . .
C00Y C 0.7786(10) 0.6612(6) 0.6292(4) 0.030(2) Uani 1 1 d . . . . .
H00Y H 0.861296 0.644220 0.648200 0.036 Uiso 1 1 calc R U . . .
C00Z C 0.7380(9) 0.7301(6) 0.6055(4) 0.027(2) Uani 1 1 d . . . . .
H00Z H 0.786492 0.772329 0.604445 0.033 Uiso 1 1 calc R U . . .
C010 C 0.4660(10) 0.4766(6) 0.8595(4) 0.026(2) Uani 1 1 d . . . . .
C011 C 0.6414(9) 0.9191(6) 0.5595(4) 0.024(2) Uani 1 1 d . . . . .
C012 C 0.4296(9) 0.6596(5) 0.4307(4) 0.0222(17) Uani 1 1 d . . . . .
C013 C 0.6780(9) 0.0450(6) 1.0001(4) 0.029(2) Uani 1 1 d . . . . .
H01A H 0.630968 0.029921 0.969861 0.044 Uiso 1 1 calc R U . . .
H01B H 0.662786 0.011849 1.029515 0.044 Uiso 1 1 calc R U . . .
H01C H 0.776977 0.037125 0.993154 0.044 Uiso 1 1 calc R U . . .
C014 C 0.4529(10) 0.9061(6) 0.6157(4) 0.028(2) Uani 1 1 d . . . . .
H014 H 0.383086 0.878807 0.625995 0.033 Uiso 1 1 calc R U . . .
C015 C 0.4546(10) 0.4072(6) 0.8846(4) 0.025(2) Uani 1 1 d . . . . .
H015 H 0.385472 0.379824 0.874246 0.031 Uiso 1 1 calc R U . . .
C016 C 0.5313(10) 0.7976(5) 0.5516(4) 0.025(2) Uani 1 1 d . . . . .
H3 H 0.433515 0.793092 0.550632 0.030 Uiso 1 1 calc R U . . .
H H 0.566446 0.794995 0.515950 0.030 Uiso 1 1 calc R U . . .
C017 C 0.0422(9) 0.6747(7) 0.4550(5) 0.0355(14) Uani 1 1 d . . . . .
C018 C 0.6278(10) 0.5891(6) 0.3734(4) 0.031(2) Uani 1 1 d . . . . .
H4 H 0.578700 0.546097 0.367442 0.047 Uiso 1 1 calc R U . . .
HA H 0.689543 0.575384 0.402964 0.047 Uiso 1 1 calc R U . . .
HB H 0.681846 0.596523 0.342913 0.047 Uiso 1 1 calc R U . . .
C019 C 0.4371(10) 0.1877(7) 1.1654(4) 0.032(2) Uani 1 1 d . . . . .
H01D H 0.499411 0.189923 1.194287 0.048 Uiso 1 1 calc R U . . .
H01E H 0.383010 0.147100 1.172485 0.048 Uiso 1 1 calc R U . . .
H01F H 0.374836 0.239596 1.160973 0.048 Uiso 1 1 calc R U . . .
C01A C 0.4429(10) 0.1396(5) 0.9215(4) 0.024(2) Uani 1 1 d . . . . .
H01G H 0.459503 0.081312 0.914361 0.028 Uiso 1 1 calc R U . . .
C01B C 0.2857(9) 0.6679(6) 0.4242(4) 0.0249(18) Uani 1 1 d . . . . .
H5 H 0.247909 0.674940 0.390571 0.030 Uiso 1 1 calc R U . . .
C01C C 0.5722(10) 0.5136(6) 0.8747(4) 0.028(2) Uani 1 1 d . . . . .
H01H H 0.582337 0.560534 0.856908 0.033 Uiso 1 1 calc R U . . .
C01D C 0.5990(10) 0.7340(6) 0.3947(4) 0.030(2) Uani 1 1 d . . . . .
H6 H 0.663143 0.737113 0.366491 0.045 Uiso 1 1 calc R U . . .
HC H 0.650451 0.723150 0.427004 0.045 Uiso 1 1 calc R U . . .
HD H 0.532531 0.784704 0.397284 0.045 Uiso 1 1 calc R U . . .
C01E C 0.1883(10) 0.1152(7) 0.8440(4) 0.035(3) Uani 1 1 d . . . . .
H01I H 0.238772 0.078429 0.818657 0.053 Uiso 1 1 calc R U . . .
H01J H 0.100154 0.142615 0.829308 0.053 Uiso 1 1 calc R U . . .
H01K H 0.171319 0.085252 0.874729 0.053 Uiso 1 1 calc R U . . .
C01F C 0.6622(12) 0.4096(7) 1.0309(4) 0.035(3) Uani 1 1 d . . . . .
H01L H 0.618639 0.466260 1.030310 0.052 Uiso 1 1 calc R U . . .
H01M H 0.731989 0.399296 1.058046 0.052 Uiso 1 1 calc R U . . .
H01N H 0.592149 0.378070 1.037495 0.052 Uiso 1 1 calc R U . . .
C01G C 0.5223(9) 0.6672(6) 0.3845(4) 0.025(2) Uani 1 1 d . . . . .
C01H C 0.6786(9) 0.5463(6) 0.4994(4) 0.030(2) Uani 1 1 d . . . . .
H7 H 0.660021 0.514110 0.470451 0.045 Uiso 1 1 calc R U . . .
HE H 0.635312 0.530066 0.530515 0.045 Uiso 1 1 calc R U . . .
HF H 0.778311 0.538284 0.504746 0.045 Uiso 1 1 calc R U . . .
C01I C 0.6753(11) 0.5401(6) 0.6433(5) 0.034(3) Uani 1 1 d . . . . .
H8 H 0.600216 0.544770 0.668362 0.051 Uiso 1 1 calc R U . . .
HG H 0.763467 0.519830 0.660578 0.051 Uiso 1 1 calc R U . . .
HH H 0.661853 0.503361 0.616203 0.051 Uiso 1 1 calc R U . . .
C01J C 0.6740(11) 0.0412(6) 0.8565(4) 0.033(2) Uani 1 1 d . . . . .
H01O H 0.672713 0.001436 0.883585 0.049 Uiso 1 1 calc R U . . .
H01P H 0.756358 0.024736 0.835197 0.049 Uiso 1 1 calc R U . . .
H01Q H 0.591504 0.045954 0.835053 0.049 Uiso 1 1 calc R U . . .
C01K C 0.4190(11) 0.2191(7) 0.8058(4) 0.034(3) Uani 1 1 d . . . . .
H01R H 0.473596 0.256906 0.817637 0.052 Uiso 1 1 calc R U . . .
H01S H 0.361178 0.242369 0.776828 0.052 Uiso 1 1 calc R U . . .
H01T H 0.480828 0.169920 0.794989 0.052 Uiso 1 1 calc R U . . .
C01L C 0.7848(10) 1.0279(6) 0.5738(4) 0.031(2) Uani 1 1 d . . . . .
C01M C 0.5995(10) 0.2330(6) 1.1051(4) 0.032(2) Uani 1 1 d . . . . .
H01U H 0.532944 0.283356 1.100433 0.047 Uiso 1 1 calc R U . . .
H01V H 0.654925 0.221161 1.073870 0.047 Uiso 1 1 calc R U . . .
H01W H 0.659911 0.237382 1.134175 0.047 Uiso 1 1 calc R U . . .
C01N C 0.4417(10) 0.6385(6) 0.5786(4) 0.026(2) Uani 1 1 d . . . . .
H9 H 0.458222 0.580202 0.586206 0.031 Uiso 1 1 calc R U . . .
C01O C 0.2510(9) 0.1573(5) 0.9860(4) 0.0229(9) Uani 1 1 d . . . . .
H01X H 0.190149 0.158250 0.957720 0.028 Uiso 1 1 calc R U . . .
C01P C 0.6275(10) 0.0898(6) 1.1266(4) 0.031(2) Uani 1 1 d . . . . .
H01Y H 0.675972 0.095135 1.158689 0.046 Uiso 1 1 calc R U . . .
HI H 0.693958 0.079618 1.098331 0.046 Uiso 1 1 calc R U . . .
HJ H 0.579956 0.045321 1.129776 0.046 Uiso 1 1 calc R U . . .
C01Q C 0.0422(9) 0.1740(6) 1.0455(5) 0.0344(14) Uani 1 1 d . . . . .
C01R C -0.0157(9) 0.2533(6) 1.0719(5) 0.0344(14) Uani 1 1 d . . . . .
H01Z H 0.028780 0.254145 1.105440 0.052 Uiso 1 1 calc R U . . .
HK H -0.115288 0.259205 1.076725 0.052 Uiso 1 1 calc R U . . .
HL H 0.002397 0.297267 1.050550 0.052 Uiso 1 1 calc R U . . .
C01S C 0.1715(10) 0.2927(6) 0.8895(4) 0.032(2) Uani 1 1 d . . . . .
H01 H 0.084762 0.278924 0.900422 0.048 Uiso 1 1 calc R U . . .
HM H 0.153012 0.333225 0.862211 0.048 Uiso 1 1 calc R U . . .
HN H 0.214258 0.313641 0.918775 0.048 Uiso 1 1 calc R U . . .
C01T C 0.3962(9) 0.6475(6) 0.5239(4) 0.0231(18) Uani 1 1 d . . . . .
C01U C 0.4199(11) 0.7181(7) 0.6941(5) 0.036(3) Uani 1 1 d . . . . .
H10 H 0.474280 0.668222 0.707974 0.054 Uiso 1 1 calc R U . . .
HO H 0.362361 0.746690 0.721396 0.054 Uiso 1 1 calc R U . . .
HP H 0.481955 0.751133 0.680833 0.054 Uiso 1 1 calc R U . . .
C01V C -0.0145(9) 0.7549(7) 0.4288(5) 0.0355(14) Uani 1 1 d . . . . .
H11 H -0.113775 0.760815 0.423180 0.053 Uiso 1 1 calc R U . . .
HQ H 0.031780 0.757162 0.395704 0.053 Uiso 1 1 calc R U . . .
HR H 0.002202 0.797932 0.450697 0.053 Uiso 1 1 calc R U . . .
C01W C 0.7983(11) 0.5894(7) 0.8850(5) 0.043(3) Uani 1 1 d . . . . .
H1 H 0.810339 0.564092 0.851248 0.065 Uiso 1 1 calc R U . . .
HS H 0.878228 0.612643 0.892563 0.065 Uiso 1 1 calc R U . . .
HT H 0.714705 0.631431 0.884717 0.065 Uiso 1 1 calc R U . . .
C01X C 0.0193(9) 0.1054(6) 1.0808(5) 0.0344(14) Uani 1 1 d . . . . .
H2 H 0.056207 0.054437 1.064276 0.052 Uiso 1 1 calc R U . . .
HU H -0.079599 0.110392 1.086981 0.052 Uiso 1 1 calc R U . . .
HV H 0.066597 0.107784 1.113555 0.052 Uiso 1 1 calc R U . . .
C01Y C 0.1710(10) 0.7936(7) 0.6112(5) 0.036(3) Uani 1 1 d . . . . .
H12 H 0.215894 0.817571 0.583375 0.054 Uiso 1 1 calc R U . . .
HW H 0.148294 0.831692 0.639239 0.054 Uiso 1 1 calc R U . . .
HX H 0.086380 0.779816 0.598231 0.054 Uiso 1 1 calc R U . . .
C01Z C 0.3707(9) 0.5086(5) 0.8147(4) 0.034(3) Uani 1 1 d D . . . .
C020 C -0.0406(9) 0.6696(7) 0.5044(5) 0.0355(14) Uani 1 1 d . . . . .
H02S H -0.042796 0.717415 0.524856 0.053 Uiso 1 1 calc R U . . .
H02T H 0.002931 0.622497 0.524317 0.053 Uiso 1 1 calc R U . . .
H02U H -0.134941 0.665811 0.495451 0.053 Uiso 1 1 calc R U . . .
C021 C 0.7984(11) 1.0888(7) 0.6147(5) 0.040(3) Uani 1 1 d . . . . .
H02V H 0.876209 1.113600 0.606184 0.060 Uiso 1 1 calc R U . . .
H02W H 0.814376 1.062125 0.648222 0.060 Uiso 1 1 calc R U . . .
H02X H 0.713507 1.129686 0.615884 0.060 Uiso 1 1 calc R U . . .
C022 C 0.6635(12) 0.9096(7) 0.4693(4) 0.036(3) Uani 1 1 d . . . . .
H02Y H 0.733617 0.899544 0.442285 0.053 Uiso 1 1 calc R U . . .
HY H 0.619670 0.966233 0.469259 0.053 Uiso 1 1 calc R U . . .
HZ H 0.593698 0.877985 0.462960 0.053 Uiso 1 1 calc R U . . .
C023 C -0.0419(9) 0.1705(6) 0.9959(5) 0.0344(14) Uani 1 1 d . . . . .
H02A H -0.033860 0.215216 0.973274 0.052 Uiso 1 1 calc R U . . .
H02B H -0.138956 0.173811 1.004805 0.052 Uiso 1 1 calc R U . . .
H02C H -0.006307 0.120357 0.978284 0.052 Uiso 1 1 calc R U . . .
C024 C 0.4381(10) 0.6893(7) 0.3347(4) 0.033(3) Uani 1 1 d . . . . .
H02Z H 0.389976 0.646658 0.326326 0.050 Uiso 1 1 calc R U . . .
H29 H 0.500217 0.696172 0.306553 0.050 Uiso 1 1 calc R U . . .
H30 H 0.370564 0.738964 0.339789 0.050 Uiso 1 1 calc R U . . .
C025 C 0.1874(10) 0.6154(7) 0.6565(5) 0.037(3) Uani 1 1 d . . . . .
H02 H 0.140674 0.601114 0.626005 0.055 Uiso 1 1 calc R U . . .
H31 H 0.118605 0.638475 0.682202 0.055 Uiso 1 1 calc R U . . .
H32 H 0.247521 0.567740 0.670936 0.055 Uiso 1 1 calc R U . . .
C026 C 0.0194(9) 0.6070(7) 0.4199(5) 0.0355(14) Uani 1 1 d . . . . .
H13 H -0.079582 0.611247 0.414432 0.053 Uiso 1 1 calc R U . . .
H33 H 0.058523 0.555578 0.436135 0.053 Uiso 1 1 calc R U . . .
H34 H 0.064719 0.611010 0.386813 0.053 Uiso 1 1 calc R U . . .
C027 C 0.0953(14) 0.7282(9) 0.2585(6) 0.057(4) Uani 1 1 d . . . . .
C028 C 0.8100(15) 0.8238(9) 0.7312(5) 0.058(4) Uani 1 1 d . . . . .
H028 H 0.732831 0.806443 0.717389 0.069 Uiso 1 1 calc R U . . .
C029 C 0.9051(14) 0.7718(9) 0.7589(5) 0.055(4) Uani 1 1 d . . . . .
C02A C 0.9209(11) 0.4656(7) 0.9246(6) 0.054(4) Uani 1 1 d . . . . .
H02D H 0.917905 0.424625 0.950701 0.080 Uiso 1 1 calc R U . . .
H02E H 0.998085 0.491401 0.931696 0.080 Uiso 1 1 calc R U . . .
H02F H 0.933075 0.441104 0.890594 0.080 Uiso 1 1 calc R U . . .
C02B C 0.7660(13) 1.0708(10) 0.5225(5) 0.059(4) Uani 1 1 d . . . . .
H14 H 0.674461 1.105821 0.521102 0.088 Uiso 1 1 calc R U . . .
H35 H 0.774510 1.031824 0.494861 0.088 Uiso 1 1 calc R U . . .
H36 H 0.836653 1.102631 0.518302 0.088 Uiso 1 1 calc R U . . .
C02C C 0.9222(11) 0.9644(7) 0.5751(6) 0.053(4) Uani 1 1 d . . . . .
H15 H 1.000091 0.990818 0.570766 0.079 Uiso 1 1 calc R U . . .
H37 H 0.922275 0.926511 0.547270 0.079 Uiso 1 1 calc R U . . .
H38 H 0.930420 0.936094 0.608184 0.079 Uiso 1 1 calc R U . . .
C02D C 0.1771(16) 0.5977(9) 0.2234(6) 0.061(4) Uani 1 1 d . . . . .
H18 H 0.245329 0.561938 0.204798 0.073 Uiso 1 1 calc R U . . .
C02E C -0.0160(15) 0.7021(13) 0.2770(6) 0.080(6) Uani 1 1 d . . . . .
H19 H -0.085802 0.738140 0.294728 0.096 Uiso 1 1 calc R U . . .
C02F C 0.1904(15) 0.6757(10) 0.2314(5) 0.061(4) Uani 1 1 d . . . . .
H20 H 0.268152 0.692845 0.217527 0.073 Uiso 1 1 calc R U . . .
C02G C 0.7664(13) 0.5701(8) 0.9771(5) 0.053(4) Uani 1 1 d . . . . .
H02G H 0.676394 0.606690 0.977831 0.079 Uiso 1 1 calc R U . . .
H02H H 0.839341 0.600016 0.981778 0.079 Uiso 1 1 calc R U . . .
H02I H 0.771084 0.530595 1.004794 0.079 Uiso 1 1 calc R U . . .
C02H C 0.8232(16) 0.9001(10) 0.7229(6) 0.063(4) Uani 1 1 d . . . . .
H24 H 0.755048 0.936104 0.704038 0.075 Uiso 1 1 calc R U . . .
C02I C 0.112(2) 0.8135(10) 0.2673(7) 0.087(6) Uani 1 1 d . . . . .
H21 H 0.055407 0.849352 0.242661 0.131 Uiso 1 1 calc R U . . .
H39 H 0.209334 0.816390 0.262588 0.131 Uiso 1 1 calc R U . . .
H40 H 0.083622 0.829485 0.302332 0.131 Uiso 1 1 calc R U . . .
C02J C 1.0167(14) 0.7951(11) 0.7778(6) 0.071(5) Uani 1 1 d . . . . .
H25 H 1.085030 0.758424 0.796051 0.085 Uiso 1 1 calc R U . . .
C02K C 1.031(2) 0.8735(15) 0.7703(7) 0.095(7) Uani 1 1 d . . . . .
H26 H 1.107219 0.890829 0.785138 0.114 Uiso 1 1 calc R U . . .
C02L C -0.030(2) 0.6231(14) 0.2706(8) 0.090(6) Uani 1 1 d . . . . .
H22 H -0.104856 0.604489 0.285650 0.108 Uiso 1 1 calc R U . . .
C02M C 0.0665(19) 0.5738(12) 0.2423(7) 0.079(5) Uani 1 1 d . . . . .
H23 H 0.055237 0.521258 0.235704 0.095 Uiso 1 1 calc R U . . .
C02N C 0.888(2) 0.6887(11) 0.7674(7) 0.091(6) Uani 1 1 d . . . . .
H27 H 0.790385 0.686557 0.764021 0.137 Uiso 1 1 calc R U . . .
H41 H 0.920316 0.670733 0.801864 0.137 Uiso 1 1 calc R U . . .
H42 H 0.941788 0.653942 0.741756 0.137 Uiso 1 1 calc R U . . .
C02O C 0.9380(18) 0.9248(11) 0.7423(7) 0.077(5) Uani 1 1 d . . . . .
H28 H 0.950570 0.977289 0.735874 0.093 Uiso 1 1 calc R U . . .
C02P C 0.384(2) 0.4449(10) 0.7724(6) 0.036(6) Uani 0.51(2) 1 d D . P A 1
H02J H 0.321722 0.465175 0.743962 0.054 Uiso 0.51(2) 1 calc R U P A 1
H02K H 0.360155 0.396558 0.786646 0.054 Uiso 0.51(2) 1 calc R U P A 1
H02L H 0.479267 0.432505 0.759725 0.054 Uiso 0.51(2) 1 calc R U P A 1
C02Q C 0.382(3) 0.9467(11) 0.7290(7) 0.051(3) Uani 0.5 1 d D . P B 1
H16 H 0.368529 0.895925 0.715224 0.077 Uiso 0.5 1 calc R U P B 1
H43 H 0.311987 0.965235 0.755169 0.077 Uiso 0.5 1 calc R U P B 1
H44 H 0.473839 0.939367 0.744323 0.077 Uiso 0.5 1 calc R U P B 1
C02R C 0.395(3) 1.0868(9) 0.7068(9) 0.051(3) Uani 0.5 1 d D . P B 1
H17 H 0.485099 1.077099 0.723680 0.077 Uiso 0.5 1 calc R U P B 1
H45 H 0.322990 1.108185 0.731727 0.077 Uiso 0.5 1 calc R U P B 1
H46 H 0.393479 1.125275 0.678629 0.077 Uiso 0.5 1 calc R U P B 1
C02S C 0.396(4) 0.5888(11) 0.7936(12) 0.072(12) Uani 0.51(2) 1 d D . P A 1
H02M H 0.489903 0.581412 0.780025 0.108 Uiso 0.51(2) 1 calc R U P A 1
H02N H 0.384031 0.627815 0.821315 0.108 Uiso 0.51(2) 1 calc R U P A 1
H02O H 0.329862 0.608150 0.766064 0.108 Uiso 0.51(2) 1 calc R U P A 1
C1 C 0.2213(13) 1.0257(16) 0.6638(9) 0.051(3) Uani 0.5 1 d D . P B 1
H1A H 0.215691 1.061860 0.634185 0.077 Uiso 0.5 1 calc R U P B 1
H1B H 0.156904 1.050465 0.690411 0.077 Uiso 0.5 1 calc R U P B 1
H1C H 0.197177 0.975817 0.653088 0.077 Uiso 0.5 1 calc R U P B 1
C2 C 0.2220(13) 0.5195(17) 0.8355(9) 0.060(10) Uani 0.51(2) 1 d D . P A 1
H2A H 0.156468 0.533249 0.807086 0.089 Uiso 0.51(2) 1 calc R U P A 1
H2B H 0.205683 0.562217 0.860814 0.089 Uiso 0.51(2) 1 calc R U P A 1
H2C H 0.209478 0.469818 0.851808 0.089 Uiso 0.51(2) 1 calc R U P A 1
C2A C 0.260(2) 0.4591(13) 0.8042(13) 0.079(14) Uani 0.49(2) 1 d D . P A 2
H2AA H 0.185621 0.490854 0.783584 0.118 Uiso 0.49(2) 1 calc R U P A 2
H2AB H 0.223021 0.444211 0.836849 0.118 Uiso 0.49(2) 1 calc R U P A 2
H2AC H 0.301958 0.410982 0.785391 0.118 Uiso 0.49(2) 1 calc R U P A 2
C3 C 0.457(2) 0.4950(17) 0.7648(6) 0.052(9) Uani 0.49(2) 1 d D . P A 2
H3C H 0.520698 0.443207 0.766700 0.079 Uiso 0.49(2) 1 calc R U P A 2
H3B H 0.509486 0.537094 0.760747 0.079 Uiso 0.49(2) 1 calc R U P A 2
H3A H 0.395410 0.496069 0.735279 0.079 Uiso 0.49(2) 1 calc R U P A 2
C02T C 0.324(4) 0.6002(7) 0.8168(16) 0.063(11) Uani 0.49(2) 1 d D . P A 2
H02P H 0.404471 0.623857 0.822830 0.094 Uiso 0.49(2) 1 calc R U P A 2
H02Q H 0.257930 0.614504 0.844862 0.094 Uiso 0.49(2) 1 calc R U P A 2
H02R H 0.280756 0.620150 0.784200 0.094 Uiso 0.49(2) 1 calc R U P A 2
C4 C 0.2578(17) 0.9605(11) 0.6974(10) 0.051(3) Uani 0.5 1 d D . P B 2
H4A H 0.169699 0.987641 0.682513 0.077 Uiso 0.5 1 calc R U P B 2
H4B H 0.248073 0.955824 0.734664 0.077 Uiso 0.5 1 calc R U P B 2
H4C H 0.284955 0.907265 0.682622 0.077 Uiso 0.5 1 calc R U P B 2
C1A C 0.325(3) 1.0995(7) 0.6839(11) 0.051(3) Uani 0.5 1 d D . P B 2
H1AA H 0.406546 1.122899 0.686757 0.077 Uiso 0.5 1 calc R U P B 2
H1AB H 0.262515 1.117265 0.712714 0.077 Uiso 0.5 1 calc R U P B 2
H1AC H 0.277358 1.116602 0.651509 0.077 Uiso 0.5 1 calc R U P B 2
C5 C 0.4580(19) 0.9942(16) 0.7339(6) 0.051(3) Uani 0.5 1 d D . P B 2
H5A H 0.518134 0.941262 0.732571 0.077 Uiso 0.5 1 calc R U P B 2
H5B H 0.398548 0.997593 0.764238 0.077 Uiso 0.5 1 calc R U P B 2
H5C H 0.514393 1.034609 0.735907 0.077 Uiso 0.5 1 calc R U P B 2

loop_
_atom_site_aniso_label
_atom_site_aniso_U_11
_atom_site_aniso_U_22
_atom_site_aniso_U_33
_atom_site_aniso_U_23
_atom_site_aniso_U_13
_atom_site_aniso_U_12
Al01 0.0130(14) 0.0278(16) 0.0395(19) 0.0080(13) -0.0058(12) -0.0062(12)
Al02 0.0111(14) 0.0282(16) 0.0423(19) 0.0072(13) -0.0020(12) -0.0054(12)
O4 0.0087(12) 0.0216(15) 0.044(2) 0.0059(14) -0.0049(12) -0.0027(11)
O2 0.0087(12) 0.0216(15) 0.044(2) 0.0059(14) -0.0049(12) -0.0027(11)
O1 0.0087(12) 0.0216(15) 0.044(2) 0.0059(14) -0.0049(12) -0.0027(11)
O3 0.0087(12) 0.0216(15) 0.044(2) 0.0059(14) -0.0049(12) -0.0027(11)
N2 0.009(3) 0.023(3) 0.038(4) 0.008(3) -0.004(2) -0.004(2)
N4 0.003(3) 0.026(3) 0.041(4) 0.005(3) -0.003(3) 0.000(2)
N1 0.015(3) 0.024(3) 0.040(4) 0.007(3) 0.001(3) -0.006(2)
N3 0.008(3) 0.027(3) 0.042(5) 0.007(3) -0.008(3) 0.001(2)
C00B 0.0097(14) 0.0154(18) 0.045(2) 0.0086(16) -0.0043(14) -0.0067(12)
C00C 0.019(5) 0.023(5) 0.032(6) 0.001(4) -0.001(4) -0.006(4)
C00D 0.0083(17) 0.013(4) 0.043(3) 0.002(3) -0.0041(18) -0.005(2)
C00E 0.0097(14) 0.0154(18) 0.045(2) 0.0086(16) -0.0043(14) -0.0067(12)
C00F 0.0097(14) 0.0154(18) 0.045(2) 0.0086(16) -0.0043(14) -0.0067(12)
C00G 0.011(3) 0.025(3) 0.037(5) 0.007(3) -0.002(3) -0.006(2)
C00H 0.012(4) 0.028(5) 0.031(6) 0.006(4) -0.003(4) -0.003(4)
C00I 0.005(3) 0.027(3) 0.041(5) 0.008(3) -0.006(3) -0.001(2)
C00J 0.0097(14) 0.0154(18) 0.045(2) 0.0086(16) -0.0043(14) -0.0067(12)
C00K 0.0097(14) 0.0154(18) 0.045(2) 0.0086(16) -0.0043(14) -0.0067(12)
C00L 0.015(3) 0.025(3) 0.045(5) 0.006(3) 0.003(3) -0.007(3)
C00M 0.018(5) 0.017(5) 0.037(6) 0.003(4) -0.004(4) -0.003(4)
C00N 0.013(4) 0.019(5) 0.040(6) -0.006(4) 0.002(4) 0.002(4)
C00O 0.021(5) 0.020(5) 0.041(6) 0.007(4) -0.011(4) -0.009(4)
C00P 0.007(3) 0.015(4) 0.046(4) 0.006(3) -0.007(2) -0.005(3)
C00Q 0.016(5) 0.020(5) 0.040(6) 0.007(4) -0.005(4) -0.011(4)
C00R 0.011(3) 0.024(3) 0.045(5) 0.006(3) 0.000(3) -0.006(2)
C00S 0.007(4) 0.030(6) 0.047(7) 0.001(5) 0.001(4) 0.000(4)
C00T 0.019(5) 0.021(5) 0.036(6) 0.002(4) -0.001(4) -0.008(4)
C00U 0.025(5) 0.020(5) 0.030(6) 0.004(4) 0.004(4) -0.005(4)
C00V 0.005(2) 0.032(5) 0.045(3) 0.005(3) -0.006(2) -0.002(3)
C00W 0.018(5) 0.033(6) 0.050(7) 0.002(5) 0.007(5) -0.008(4)
C00X 0.025(5) 0.022(5) 0.033(6) 0.007(4) -0.014(4) 0.003(4)
C00Y 0.012(3) 0.035(4) 0.043(5) 0.009(3) -0.010(3) -0.005(3)
C00Z 0.006(3) 0.034(3) 0.042(5) 0.008(3) -0.006(3) -0.004(2)
C010 0.021(5) 0.021(5) 0.034(6) 0.001(4) -0.002(4) 0.000(4)
C011 0.017(5) 0.026(5) 0.031(6) 0.010(4) -0.007(4) -0.012(4)
C012 0.010(3) 0.016(4) 0.043(3) 0.003(3) -0.004(2) -0.005(3)
C013 0.009(4) 0.022(2) 0.057(7) 0.004(3) -0.002(4) -0.003(2)
C014 0.021(5) 0.029(5) 0.037(6) 0.013(4) -0.006(4) -0.012(4)
C015 0.019(5) 0.023(5) 0.038(6) 0.002(4) -0.006(4) -0.015(4)
C016 0.017(5) 0.019(5) 0.038(6) 0.009(4) -0.007(4) -0.002(4)
C017 0.005(2) 0.040(3) 0.061(4) 0.006(3) -0.007(2) -0.006(2)
C018 0.021(5) 0.026(6) 0.044(7) 0.006(5) -0.001(5) 0.001(4)
C019 0.017(5) 0.037(6) 0.039(7) 0.004(5) -0.004(4) 0.004(4)
C01A 0.028(5) 0.012(4) 0.032(6) 0.007(4) -0.003(4) -0.007(4)
C01B 0.010(3) 0.020(5) 0.046(4) 0.006(3) -0.006(2) -0.007(3)
C01C 0.023(5) 0.030(6) 0.032(6) 0.007(4) 0.002(4) -0.011(4)
C01D 0.022(5) 0.025(5) 0.043(7) 0.005(5) 0.001(5) -0.007(4)
C01E 0.018(5) 0.041(7) 0.047(7) 0.005(5) -0.012(5) -0.005(5)
C01F 0.042(7) 0.031(6) 0.032(6) 0.004(5) -0.001(5) -0.008(5)
C01G 0.014(5) 0.030(5) 0.032(6) 0.001(4) -0.002(4) -0.007(4)
C01H 0.012(4) 0.024(3) 0.051(7) 0.010(3) -0.004(4) 0.001(2)
C01I 0.022(5) 0.032(6) 0.049(7) 0.013(5) -0.008(5) -0.007(4)
C01J 0.023(5) 0.035(6) 0.041(7) -0.001(5) -0.004(5) -0.009(5)
C01K 0.027(6) 0.034(6) 0.042(7) 0.014(5) -0.007(5) -0.006(5)
C01L 0.017(5) 0.025(5) 0.052(7) 0.009(5) -0.011(5) -0.006(4)
C01M 0.025(5) 0.022(5) 0.046(7) 0.007(5) -0.012(5) 0.000(4)
C01N 0.019(5) 0.015(5) 0.044(6) 0.012(4) -0.008(4) -0.005(4)
C01O 0.0097(14) 0.0154(18) 0.045(2) 0.0086(16) -0.0043(14) -0.0067(12)
C01P 0.022(5) 0.018(5) 0.049(7) 0.003(4) -0.006(5) 0.004(4)
C01Q 0.006(2) 0.033(3) 0.065(4) 0.003(3) -0.001(2) -0.005(2)
C01R 0.006(2) 0.033(3) 0.065(4) 0.003(3) -0.001(2) -0.005(2)
C01S 0.023(5) 0.025(5) 0.050(7) 0.011(5) -0.007(5) -0.007(4)
C01T 0.005(3) 0.022(5) 0.042(3) 0.005(3) -0.006(2) -0.003(3)
C01U 0.023(5) 0.031(6) 0.053(8) 0.006(5) -0.002(5) -0.002(5)
C01V 0.005(2) 0.040(3) 0.061(4) 0.006(3) -0.007(2) -0.006(2)
C01W 0.024(6) 0.046(7) 0.067(9) 0.015(6) -0.012(5) -0.024(5)
C01X 0.006(2) 0.033(3) 0.065(4) 0.003(3) -0.001(2) -0.005(2)
C01Y 0.014(5) 0.039(6) 0.052(7) 0.003(5) -0.005(5) 0.003(4)
C01Z 0.024(5) 0.038(6) 0.045(7) 0.007(5) -0.013(5) -0.018(5)
C020 0.005(2) 0.040(3) 0.061(4) 0.006(3) -0.007(2) -0.006(2)
C021 0.025(6) 0.037(6) 0.067(9) -0.003(6) 0.005(5) -0.023(5)
C022 0.042(7) 0.034(6) 0.034(7) 0.005(5) -0.001(5) -0.015(5)
C023 0.006(2) 0.033(3) 0.065(4) 0.003(3) -0.001(2) -0.005(2)
C024 0.023(5) 0.036(6) 0.036(6) 0.008(5) -0.002(5) 0.003(5)
C025 0.017(5) 0.046(7) 0.045(7) 0.009(5) 0.002(5) -0.004(5)
C026 0.005(2) 0.040(3) 0.061(4) 0.006(3) -0.007(2) -0.006(2)
C027 0.040(8) 0.068(10) 0.057(9) -0.002(7) -0.019(7) 0.000(7)
C028 0.051(8) 0.073(10) 0.049(9) 0.004(7) 0.000(7) -0.014(8)
C029 0.041(8) 0.067(10) 0.056(9) 0.018(7) 0.013(6) -0.006(7)
C02A 0.014(5) 0.032(7) 0.113(12) 0.020(7) -0.007(6) -0.003(5)
C02B 0.038(7) 0.089(11) 0.062(9) 0.032(8) -0.013(6) -0.042(7)
C02C 0.009(5) 0.040(7) 0.106(12) -0.013(7) -0.003(6) 0.003(5)
C02D 0.057(9) 0.059(9) 0.073(10) -0.010(7) 0.001(7) -0.028(8)
C02E 0.034(8) 0.129(17) 0.069(11) -0.017(11) -0.009(7) 0.000(9)
C02F 0.047(8) 0.088(12) 0.052(9) 0.010(8) -0.008(7) -0.027(8)
C02G 0.034(7) 0.065(9) 0.074(10) -0.014(7) 0.004(6) -0.041(7)
C02H 0.060(9) 0.070(10) 0.066(10) 0.014(8) -0.009(7) -0.031(8)
C02I 0.108(15) 0.063(11) 0.084(13) -0.004(9) -0.054(11) -0.002(10)
C02J 0.033(8) 0.094(13) 0.079(12) 0.029(9) 0.009(7) -0.002(8)
C02K 0.071(12) 0.15(2) 0.068(12) 0.020(13) -0.011(9) -0.039(13)
C02L 0.071(12) 0.124(18) 0.089(14) -0.012(12) 0.002(10) -0.051(13)
C02M 0.079(12) 0.084(13) 0.083(13) -0.004(10) -0.007(10) -0.040(11)
C02N 0.103(15) 0.082(13) 0.076(12) 0.019(10) 0.045(11) 0.009(11)
C02O 0.073(11) 0.078(12) 0.090(13) 0.022(10) -0.004(10) -0.041(10)
C02P 0.026(12) 0.031(12) 0.047(15) -0.007(10) -0.012(10) 0.004(9)
C02Q 0.040(6) 0.049(7) 0.060(8) 0.009(5) 0.020(5) 0.000(5)
C02R 0.040(6) 0.049(7) 0.060(8) 0.009(5) 0.020(5) 0.000(5)
C02S 0.13(4) 0.022(14) 0.06(2) 0.017(13) -0.04(2) -0.010(18)
C1 0.040(6) 0.049(7) 0.060(8) 0.009(5) 0.020(5) 0.000(5)
C2 0.049(16) 0.06(2) 0.07(2) 0.051(16) -0.045(14) -0.027(14)
C2A 0.09(3) 0.06(2) 0.09(3) 0.03(2) -0.06(2) -0.02(2)
C3 0.054(17) 0.055(18) 0.047(17) 0.018(13) -0.028(13) -0.010(14)
C02T 0.05(2) 0.041(18) 0.08(3) 0.007(16) -0.029(17) 0.021(14)
C4 0.040(6) 0.049(7) 0.060(8) 0.009(5) 0.020(5) 0.000(5)
C1A 0.040(6) 0.049(7) 0.060(8) 0.009(5) 0.020(5) 0.000(5)
C5 0.040(6) 0.049(7) 0.060(8) 0.009(5) 0.020(5) 0.000(5)

loop_
_atom_type_symbol
_atom_type_description
_atom_type_scat_dispersion_real
_atom_type_scat_dispersion_imag
_atom_type_scat_source
C C 0.0033 0.0016 'International Tables Vol C Tables 4.2.6.8 and 6.1.1.4'
H H 0.0000 0.0000 'International Tables Vol C Tables 4.2.6.8 and 6.1.1.4'
Al Al 0.0645 0.0514 'International Tables Vol C Tables 4.2.6.8 and 6.1.1.4'
N N 0.0061 0.0033 'International Tables Vol C Tables 4.2.6.8 and 6.1.1.4'
O O 0.0106 0.0060 'International Tables Vol C Tables 4.2.6.8 and 6.1.1.4'

loop_
_geom_angle_atom_site_label_1
_geom_angle_atom_site_label_2
_geom_angle_atom_site_label_3
_geom_angle
_geom_angle_site_symmetry_1
_geom_angle_site_symmetry_3
_geom_angle_publ_flag
C01E Al01 C01A 106.4(4) . . ?
C01E Al01 C01S 108.5(5) . . ?
C01K Al01 C01A 104.5(4) . . ?
C01K Al01 C01E 113.0(5) . . ?
C01K Al01 C01S 112.8(5) . . ?
C01S Al01 C01A 111.4(4) . . ?
C01U Al02 C01N 104.8(4) . . ?
C01U Al02 C01Y 111.9(5) . . ?
C01Y Al02 C01N 112.3(4) . . ?
C025 Al02 C01N 106.0(4) . . ?
C025 Al02 C01U 113.5(5) . . ?
C025 Al02 C01Y 108.2(5) . . ?
C00D O4 C01H 112.6(7) . . ?
C00C O2 C01F 113.1(7) . . ?
C00K O1 C013 113.0(7) . . ?
C011 O3 C022 112.7(7) . . ?
C00G N2 C00N 125.3(8) . . ?
C00G N2 C00R 111.1(8) . . ?
C00R N2 C00N 123.6(8) . . ?
C00I N4 C00Z 110.6(8) . . ?
C00I N4 C016 124.3(8) . . ?
C00Z N4 C016 125.1(8) . . ?
C00G N1 C01J 127.1(8) . . ?
C00L N1 C00G 107.4(8) . . ?
C00L N1 C01J 125.1(9) . . ?
C00I N3 C00Y 109.2(8) . . ?
C00I N3 C01I 126.1(8) . . ?
C00Y N3 C01I 124.5(8) . . ?
C00J C00B C00H 120.5(9) . . ?
C00K C00B C00H 124.3(8) . . ?
C00K C00B C00J 115.2(9) . . ?
O2 C00C C00U 116.4(8) . . ?
C00T C00C O2 121.1(8) . . ?
C00T C00C C00U 122.4(9) . . ?
C012 C00D O4 117.5(8) . . ?
C01T C00D O4 117.2(8) . . ?
C01T C00D C012 125.2(8) . . ?
C00K C00E C01A 125.3(8) . . ?
C00K C00E C01O 116.5(9) . . ?
C01O C00E C01A 118.2(9) . . ?
C00J C00F C01Q 119.0(9) . . ?
C01O C00F C00J 118.6(8) . . ?
C01O C00F C01Q 122.4(9) . . ?
N2 C00G N1 106.9(8) . . ?
N2 C00G C01A 129.5(9) . . ?
N1 C00G C01A 123.5(9) . . ?
C00B C00H C019 111.9(8) . . ?
C01M C00H C00B 108.8(8) . . ?
C01M C00H C019 107.4(9) . . ?
C01P C00H C00B 112.5(8) . . ?
C01P C00H C019 107.3(8) . . ?
C01P C00H C01M 108.7(8) . . ?
N4 C00I N3 105.6(8) . . ?
N4 C00I C01N 130.1(8) . . ?
N3 C00I C01N 124.1(8) . . ?
C00B C00J H00J 118.6 . . ?
C00F C00J C00B 122.9(10) . . ?
C00F C00J H00J 118.6 . . ?
C00B C00K O1 117.6(8) . . ?
C00E C00K O1 118.1(9) . . ?
C00E C00K C00B 124.3(8) . . ?
N1 C00L H00L 126.0 . . ?
C00R C00L N1 108.0(9) . . ?
C00R C00L H00L 126.0 . . ?
C00O C00M C00W 121.0(9) . . ?
C014 C00M C00O 118.0(9) . . ?
C014 C00M C00W 121.0(8) . . ?
N2 C00N H00A 109.5 . . ?
N2 C00N H00B 109.5 . . ?
H00A C00N H00B 108.0 . . ?
C00U C00N N2 110.9(8) . . ?
C00U C00N H00A 109.5 . . ?
C00U C00N H00B 109.5 . . ?
C00M C00O H00O 117.6 . . ?
C00M C00O C00Q 124.8(9) . . ?
C00Q C00O H00O 117.6 . . ?
C00V C00P C017 121.6(9) . . ?
C00V C00P C01B 120.0(8) . . ?
C01B C00P C017 118.4(9) . . ?
C00O C00Q C011 114.6(8) . . ?
C00O C00Q C01L 121.1(9) . . ?
C011 C00Q C01L 124.2(9) . . ?
N2 C00R H00R 126.7 . . ?
C00L C00R N2 106.7(8) . . ?
C00L C00R H00R 126.7 . . ?
C01W C00S C00T 112.4(9) . . ?
C01W C00S C02A 106.4(9) . . ?
C01W C00S C02G 107.6(10) . . ?
C02A C00S C00T 108.4(9) . . ?
C02G C00S C00T 111.1(8) . . ?
C02G C00S C02A 110.9(10) . . ?
C00C C00T C00S 124.2(9) . . ?
C00C C00T C01C 116.3(9) . . ?
C01C C00T C00S 119.4(8) . . ?
C00C C00U C00N 122.7(9) . . ?
C015 C00U C00C 118.1(8) . . ?
C015 C00U C00N 119.1(9) . . ?
C00P C00V H00V 119.2 . . ?
C00P C00V C01T 121.6(9) . . ?
C01T C00V H00V 119.2 . . ?
C02Q C00W C00M 109.5(10) . . ?
C02Q C00W C02R 109.1(15) . . ?
C02Q C00W C1 110.1(15) . . ?
C02R C00W C00M 113.5(11) . . ?
C02R C00W C1 107.2(15) . . ?
C1 C00W C00M 107.4(11) . . ?
C4 C00W C00M 114.3(11) . . ?
C4 C00W C1A 117.9(14) . . ?
C4 C00W C5 101.9(14) . . ?
C1A C00W C00M 113.2(11) . . ?
C1A C00W C5 101.9(16) . . ?
C5 C00W C00M 105.0(10) . . ?
C011 C00X C014 118.7(9) . . ?
C011 C00X C016 122.8(10) . . ?
C014 C00X C016 118.4(9) . . ?
N3 C00Y H00Y 126.8 . . ?
C00Z C00Y N3 106.4(8) . . ?
C00Z C00Y H00Y 126.8 . . ?
N4 C00Z H00Z 125.9 . . ?
C00Y C00Z N4 108.2(9) . . ?
C00Y C00Z H00Z 125.9 . . ?
C015 C010 C01C 117.5(9) . . ?
C015 C010 C01Z 120.7(8) . . ?
C01C C010 C01Z 121.7(8) . . ?
C00Q C011 O3 120.0(8) . . ?
C00X C011 O3 116.6(9) . . ?
C00X C011 C00Q 123.2(10) . . ?
C00D C012 C01B 115.5(9) . . ?
C00D C012 C01G 123.9(8) . . ?
C01B C012 C01G 120.6(9) . . ?
O1 C013 H01A 109.5 . . ?
O1 C013 H01B 109.5 . . ?
O1 C013 H01C 109.5 . . ?
H01A C013 H01B 109.5 . . ?
H01A C013 H01C 109.5 . . ?
H01B C013 H01C 109.5 . . ?
C00M C014 C00X 120.4(9) . . ?
C00M C014 H014 119.8 . . ?
C00X C014 H014 119.8 . . ?
C00U C015 H015 119.3 . . ?
C010 C015 C00U 121.4(9) . . ?
C010 C015 H015 119.3 . . ?
N4 C016 C00X 110.5(8) . . ?
N4 C016 H3 109.6 . . ?
N4 C016 H 109.6 . . ?
C00X C016 H3 109.6 . . ?
C00X C016 H 109.6 . . ?
H3 C016 H 108.1 . . ?
C01V C017 C00P 109.7(8) . . ?
C01V C017 C020 108.4(9) . . ?
C01V C017 C026 109.4(9) . . ?
C020 C017 C00P 112.4(9) . . ?
C020 C017 C026 107.2(9) . . ?
C026 C017 C00P 109.6(8) . . ?
H4 C018 HA 109.5 . . ?
H4 C018 HB 109.5 . . ?
HA C018 HB 109.5 . . ?
C01G C018 H4 109.5 . . ?
C01G C018 HA 109.5 . . ?
C01G C018 HB 109.5 . . ?
C00H C019 H01D 109.5 . . ?
C00H C019 H01E 109.5 . . ?
C00H C019 H01F 109.5 . . ?
H01D C019 H01E 109.5 . . ?
H01D C019 H01F 109.5 . . ?
H01E C019 H01F 109.5 . . ?
Al01 C01A H01G 105.1 . . ?
C00E C01A Al01 117.2(6) . . ?
C00E C01A H01G 105.1 . . ?
C00G C01A Al01 104.6(6) . . ?
C00G C01A C00E 118.3(8) . . ?
C00G C01A H01G 105.1 . . ?
C00P C01B C012 121.8(9) . . ?
C00P C01B H5 119.1 . . ?
C012 C01B H5 119.1 . . ?
C00T C01C H01H 118.0 . . ?
C010 C01C C00T 123.9(9) . . ?
C010 C01C H01H 118.0 . . ?
H6 C01D HC 109.5 . . ?
H6 C01D HD 109.5 . . ?
HC C01D HD 109.5 . . ?
C01G C01D H6 109.5 . . ?
C01G C01D HC 109.5 . . ?
C01G C01D HD 109.5 . . ?
Al01 C01E H01I 109.5 . . ?
Al01 C01E H01J 109.5 . . ?
Al01 C01E H01K 109.5 . . ?
H01I C01E H01J 109.5 . . ?
H01I C01E H01K 109.5 . . ?
H01J C01E H01K 109.5 . . ?
O2 C01F H01L 109.5 . . ?
O2 C01F H01M 109.5 . . ?
O2 C01F H01N 109.5 . . ?
H01L C01F H01M 109.5 . . ?
H01L C01F H01N 109.5 . . ?
H01M C01F H01N 109.5 . . ?
C012 C01G C018 112.8(8) . . ?
C012 C01G C024 111.8(8) . . ?
C01D C01G C012 108.8(8) . . ?
C01D C01G C018 109.5(8) . . ?
C01D C01G C024 107.2(8) . . ?
C024 C01G C018 106.6(8) . . ?
O4 C01H H7 109.5 . . ?
O4 C01H HE 109.5 . . ?
O4 C01H HF 109.5 . . ?
H7 C01H HE 109.5 . . ?
H7 C01H HF 109.5 . . ?
HE C01H HF 109.5 . . ?
N3 C01I H8 109.5 . . ?
N3 C01I HG 109.5 . . ?
N3 C01I HH 109.5 . . ?
H8 C01I HG 109.5 . . ?
H8 C01I HH 109.5 . . ?
HG C01I HH 109.5 . . ?
N1 C01J H01O 109.5 . . ?
N1 C01J H01P 109.5 . . ?
N1 C01J H01Q 109.5 . . ?
H01O C01J H01P 109.5 . . ?
H01O C01J H01Q 109.5 . . ?
H01P C01J H01Q 109.5 . . ?
Al01 C01K H01R 109.5 . . ?
Al01 C01K H01S 109.5 . . ?
Al01 C01K H01T 109.5 . . ?
H01R C01K H01S 109.5 . . ?
H01R C01K H01T 109.5 . . ?
H01S C01K H01T 109.5 . . ?
C00Q C01L C02C 108.7(8) . . ?
C021 C01L C00Q 111.7(9) . . ?
C021 C01L C02C 106.2(9) . . ?
C02B C01L C00Q 111.4(8) . . ?
C02B C01L C021 107.7(10) . . ?
C02B C01L C02C 111.0(11) . . ?
C00H C01M H01U 109.5 . . ?
C00H C01M H01V 109.5 . . ?
C00H C01M H01W 109.5 . . ?
H01U C01M H01V 109.5 . . ?
H01U C01M H01W 109.5 . . ?
H01V C01M H01W 109.5 . . ?
Al02 C01N H9 105.5 . . ?
C00I C01N Al02 103.7(7) . . ?
C00I C01N H9 105.5 . . ?
C00I C01N C01T 117.1(8) . . ?
C01T C01N Al02 118.4(6) . . ?
C01T C01N H9 105.5 . . ?
C00E C01O H01X 118.9 . . ?
C00F C01O C00E 122.2(9) . . ?
C00F C01O H01X 118.9 . . ?
C00H C01P H01Y 109.5 . . ?
C00H C01P HI 109.5 . . ?
C00H C01P HJ 109.5 . . ?
H01Y C01P HI 109.5 . . ?
H01Y C01P HJ 109.5 . . ?
HI C01P HJ 109.5 . . ?
C00F C01Q C01X 109.6(8) . . ?
C00F C01Q C023 112.5(9) . . ?
C01R C01Q C00F 110.5(8) . . ?
C01R C01Q C01X 108.8(9) . . ?
C01R C01Q C023 108.1(8) . . ?
C01X C01Q C023 107.2(9) . . ?
C01Q C01R H01Z 109.5 . . ?
C01Q C01R HK 109.5 . . ?
C01Q C01R HL 109.5 . . ?
H01Z C01R HK 109.5 . . ?
H01Z C01R HL 109.5 . . ?
HK C01R HL 109.5 . . ?
Al01 C01S H01 109.5 . . ?
Al01 C01S HM 109.5 . . ?
Al01 C01S HN 109.5 . . ?
H01 C01S HM 109.5 . . ?
H01 C01S HN 109.5 . . ?
HM C01S HN 109.5 . . ?
C00D C01T C00V 115.3(9) . . ?
C00D C01T C01N 127.5(8) . . ?
C00V C01T C01N 117.2(9) . . ?
Al02 C01U H10 109.5 . . ?
Al02 C01U HO 109.5 . . ?
Al02 C01U HP 109.5 . . ?
H10 C01U HO 109.5 . . ?
H10 C01U HP 109.5 . . ?
HO C01U HP 109.5 . . ?
C017 C01V H11 109.5 . . ?
C017 C01V HQ 109.5 . . ?
C017 C01V HR 109.5 . . ?
H11 C01V HQ 109.5 . . ?
H11 C01V HR 109.5 . . ?
HQ C01V HR 109.5 . . ?
C00S C01W H1 109.5 . . ?
C00S C01W HS 109.5 . . ?
C00S C01W HT 109.5 . . ?
H1 C01W HS 109.5 . . ?
H1 C01W HT 109.5 . . ?
HS C01W HT 109.5 . . ?
C01Q C01X H2 109.5 . . ?
C01Q C01X HU 109.5 . . ?
C01Q C01X HV 109.5 . . ?
H2 C01X HU 109.5 . . ?
H2 C01X HV 109.5 . . ?
HU C01X HV 109.5 . . ?
Al02 C01Y H12 109.5 . . ?
Al02 C01Y HW 109.5 . . ?
Al02 C01Y HX 109.5 . . ?
H12 C01Y HW 109.5 . . ?
H12 C01Y HX 109.5 . . ?
HW C01Y HX 109.5 . . ?
C010 C01Z C02P 109.7(10) . . ?
C010 C01Z C02S 112.4(14) . . ?
C010 C01Z C2 106.3(10) . . ?
C010 C01Z C2A 113.5(12) . . ?
C010 C01Z C3 107.7(10) . . ?
C010 C01Z C02T 111.3(16) . . ?
C02P C01Z C2 106.1(15) . . ?
C02S C01Z C02P 112.1(15) . . ?
C02S C01Z C2 109.9(17) . . ?
C2A C01Z C3 101.3(18) . . ?
C02T C01Z C2A 118.1(17) . . ?
C02T C01Z C3 103.4(19) . . ?
C017 C020 H02S 109.5 . . ?
C017 C020 H02T 109.5 . . ?
C017 C020 H02U 109.5 . . ?
H02S C020 H02T 109.5 . . ?
H02S C020 H02U 109.5 . . ?
H02T C020 H02U 109.5 . . ?
C01L C021 H02V 109.5 . . ?
C01L C021 H02W 109.5 . . ?
C01L C021 H02X 109.5 . . ?
H02V C021 H02W 109.5 . . ?
H02V C021 H02X 109.5 . . ?
H02W C021 H02X 109.5 . . ?
O3 C022 H02Y 109.5 . . ?
O3 C022 HY 109.5 . . ?
O3 C022 HZ 109.5 . . ?
H02Y C022 HY 109.5 . . ?
H02Y C022 HZ 109.5 . . ?
HY C022 HZ 109.5 . . ?
C01Q C023 H02A 109.5 . . ?
C01Q C023 H02B 109.5 . . ?
C01Q C023 H02C 109.5 . . ?
H02A C023 H02B 109.5 . . ?
H02A C023 H02C 109.5 . . ?
H02B C023 H02C 109.5 . . ?
C01G C024 H02Z 109.5 . . ?
C01G C024 H29 109.5 . . ?
C01G C024 H30 109.5 . . ?
H02Z C024 H29 109.5 . . ?
H02Z C024 H30 109.5 . . ?
H29 C024 H30 109.5 . . ?
Al02 C025 H02 109.5 . . ?
Al02 C025 H31 109.5 . . ?
Al02 C025 H32 109.5 . . ?
H02 C025 H31 109.5 . . ?
H02 C025 H32 109.5 . . ?
H31 C025 H32 109.5 . . ?
C017 C026 H13 109.5 . . ?
C017 C026 H33 109.5 . . ?
C017 C026 H34 109.5 . . ?
H13 C026 H33 109.5 . . ?
H13 C026 H34 109.5 . . ?
H33 C026 H34 109.5 . . ?
C02E C027 C02F 117.5(16) . . ?
C02E C027 C02I 121.2(16) . . ?
C02F C027 C02I 121.2(15) . . ?
C029 C028 H028 119.3 . . ?
C029 C028 C02H 121.3(15) . . ?
C02H C028 H028 119.3 . . ?
C028 C029 C02N 120.1(15) . . ?
C02J C029 C028 119.9(15) . . ?
C02J C029 C02N 119.9(15) . . ?
C00S C02A H02D 109.5 . . ?
C00S C02A H02E 109.5 . . ?
C00S C02A H02F 109.5 . . ?
H02D C02A H02E 109.5 . . ?
H02D C02A H02F 109.5 . . ?
H02E C02A H02F 109.5 . . ?
C01L C02B H14 109.5 . . ?
C01L C02B H35 109.5 . . ?
C01L C02B H36 109.5 . . ?
H14 C02B H35 109.5 . . ?
H14 C02B H36 109.5 . . ?
H35 C02B H36 109.5 . . ?
C01L C02C H15 109.5 . . ?
C01L C02C H37 109.5 . . ?
C01L C02C H38 109.5 . . ?
H15 C02C H37 109.5 . . ?
H15 C02C H38 109.5 . . ?
H37 C02C H38 109.5 . . ?
C02F C02D H18 120.5 . . ?
C02M C02D H18 120.5 . . ?
C02M C02D C02F 119.0(16) . . ?
C027 C02E H19 119.2 . . ?
C027 C02E C02L 121.5(17) . . ?
C02L C02E H19 119.2 . . ?
C027 C02F C02D 122.0(14) . . ?
C027 C02F H20 119.0 . . ?
C02D C02F H20 119.0 . . ?
C00S C02G H02G 109.5 . . ?
C00S C02G H02H 109.5 . . ?
C00S C02G H02I 109.5 . . ?
H02G C02G H02H 109.5 . . ?
H02G C02G H02I 109.5 . . ?
H02H C02G H02I 109.5 . . ?
C028 C02H H24 120.5 . . ?
C028 C02H C02O 119.1(15) . . ?
C02O C02H H24 120.5 . . ?
C027 C02I H21 109.5 . . ?
C027 C02I H39 109.5 . . ?
C027 C02I H40 109.5 . . ?
H21 C02I H39 109.5 . . ?
H21 C02I H40 109.5 . . ?
H39 C02I H40 109.5 . . ?
C029 C02J H25 120.2 . . ?
C029 C02J C02K 119.6(15) . . ?
C02K C02J H25 120.2 . . ?
C02J C02K H26 119.8 . . ?
C02O C02K C02J 120.4(18) . . ?
C02O C02K H26 119.8 . . ?
C02E C02L H22 120.9 . . ?
C02M C02L C02E 118.3(17) . . ?
C02M C02L H22 120.9 . . ?
C02D C02M C02L 121.5(18) . . ?
C02D C02M H23 119.2 . . ?
C02L C02M H23 119.2 . . ?
C029 C02N H27 109.5 . . ?
C029 C02N H41 109.5 . . ?
C029 C02N H42 109.5 . . ?
H27 C02N H41 109.5 . . ?
H27 C02N H42 109.5 . . ?
H41 C02N H42 109.5 . . ?
C02H C02O H28 120.3 . . ?
C02K C02O C02H 119.5(17) . . ?
C02K C02O H28 120.3 . . ?
C01Z C02P H02J 109.5 . . ?
C01Z C02P H02K 109.5 . . ?
C01Z C02P H02L 109.5 . . ?
H02J C02P H02K 109.5 . . ?
H02J C02P H02L 109.5 . . ?
H02K C02P H02L 109.5 . . ?
C00W C02Q H16 109.5 . . ?
C00W C02Q H43 109.5 . . ?
C00W C02Q H44 109.5 . . ?
H16 C02Q H43 109.5 . . ?
H16 C02Q H44 109.5 . . ?
H43 C02Q H44 109.5 . . ?
C00W C02R H17 109.5 . . ?
C00W C02R H45 109.5 . . ?
C00W C02R H46 109.5 . . ?
H17 C02R H45 109.5 . . ?
H17 C02R H46 109.5 . . ?
H45 C02R H46 109.5 . . ?
C01Z C02S H02M 109.5 . . ?
C01Z C02S H02N 109.5 . . ?
C01Z C02S H02O 109.5 . . ?
H02M C02S H02N 109.5 . . ?
H02M C02S H02O 109.5 . . ?
H02N C02S H02O 109.5 . . ?
C00W C1 H1A 109.5 . . ?
C00W C1 H1B 109.5 . . ?
C00W C1 H1C 109.5 . . ?
H1A C1 H1B 109.5 . . ?
H1A C1 H1C 109.5 . . ?
H1B C1 H1C 109.5 . . ?
C01Z C2 H2A 109.5 . . ?
C01Z C2 H2B 109.5 . . ?
C01Z C2 H2C 109.5 . . ?
H2A C2 H2B 109.5 . . ?
H2A C2 H2C 109.5 . . ?
H2B C2 H2C 109.5 . . ?
C01Z C2A H2AA 109.5 . . ?
C01Z C2A H2AB 109.5 . . ?
C01Z C2A H2AC 109.5 . . ?
H2AA C2A H2AB 109.5 . . ?
H2AA C2A H2AC 109.5 . . ?
H2AB C2A H2AC 109.5 . . ?
C01Z C3 H3C 109.5 . . ?
C01Z C3 H3B 109.5 . . ?
C01Z C3 H3A 109.5 . . ?
H3C C3 H3B 109.5 . . ?
H3C C3 H3A 109.5 . . ?
H3B C3 H3A 109.5 . . ?
C01Z C02T H02P 109.5 . . ?
C01Z C02T H02Q 109.5 . . ?
C01Z C02T H02R 109.5 . . ?
H02P C02T H02Q 109.5 . . ?
H02P C02T H02R 109.5 . . ?
H02Q C02T H02R 109.5 . . ?
C00W C4 H4A 109.5 . . ?
C00W C4 H4B 109.5 . . ?
C00W C4 H4C 109.5 . . ?
H4A C4 H4B 109.5 . . ?
H4A C4 H4C 109.5 . . ?
H4B C4 H4C 109.5 . . ?
C00W C1A H1AA 109.5 . . ?
C00W C1A H1AB 109.5 . . ?
C00W C1A H1AC 109.5 . . ?
H1AA C1A H1AB 109.5 . . ?
H1AA C1A H1AC 109.5 . . ?
H1AB C1A H1AC 109.5 . . ?
C00W C5 H5A 109.5 . . ?
C00W C5 H5B 109.5 . . ?
C00W C5 H5C 109.5 . . ?
H5A C5 H5B 109.5 . . ?
H5A C5 H5C 109.5 . . ?
H5B C5 H5C 109.5 . . ?

loop_
_geom_bond_atom_site_label_1
_geom_bond_atom_site_label_2
_geom_bond_distance
_geom_bond_site_symmetry_2
_geom_bond_publ_flag
Al01 C01A 2.161(10) . ?
Al01 C01E 1.999(11) . ?
Al01 C01K 1.991(11) . ?
Al01 C01S 2.013(11) . ?
Al02 C01N 2.169(11) . ?
Al02 C01U 2.000(12) . ?
Al02 C01Y 2.018(11) . ?
Al02 C025 1.987(11) . ?
O4 C00D 1.425(10) . ?
O4 C01H 1.436(11) . ?
O2 C00C 1.397(12) . ?
O2 C01F 1.432(12) . ?
O1 C00K 1.417(10) . ?
O1 C013 1.455(12) . ?
O3 C011 1.411(12) . ?
O3 C022 1.428(12) . ?
N2 C00G 1.318(12) . ?
N2 C00N 1.506(12) . ?
N2 C00R 1.379(12) . ?
N4 C00I 1.320(12) . ?
N4 C00Z 1.386(12) . ?
N4 C016 1.488(11) . ?
N1 C00G 1.394(13) . ?
N1 C00L 1.389(12) . ?
N1 C01J 1.435(13) . ?
N3 C00I 1.375(12) . ?
N3 C00Y 1.400(12) . ?
N3 C01I 1.455(13) . ?
C00B C00H 1.531(14) . ?
C00B C00J 1.426(12) . ?
C00B C00K 1.395(14) . ?
C00C C00T 1.370(13) . ?
C00C C00U 1.423(14) . ?
C00D C012 1.398(14) . ?
C00D C01T 1.375(14) . ?
C00E C00K 1.395(14) . ?
C00E C01A 1.506(14) . ?
C00E C01O 1.418(12) . ?
C00F C00J 1.387(14) . ?
C00F C01O 1.375(14) . ?
C00F C01Q 1.539(12) . ?
C00G C01A 1.464(13) . ?
C00H C019 1.553(14) . ?
C00H C01M 1.527(14) . ?
C00H C01P 1.523(13) . ?
C00I C01N 1.487(12) . ?
C00J H00J 0.9500 . ?
C00L H00L 0.9500 . ?
C00L C00R 1.356(14) . ?
C00M C00O 1.396(13) . ?
C00M C00W 1.545(14) . ?
C00M C014 1.389(14) . ?
C00N H00A 0.9900 . ?
C00N H00B 0.9900 . ?
C00N C00U 1.491(13) . ?
C00O H00O 0.9500 . ?
C00O C00Q 1.400(14) . ?
C00P C00V 1.353(14) . ?
C00P C017 1.551(12) . ?
C00P C01B 1.388(14) . ?
C00Q C011 1.407(14) . ?
C00Q C01L 1.539(13) . ?
C00R H00R 0.9500 . ?
C00S C00T 1.556(13) . ?
C00S C01W 1.512(15) . ?
C00S C02A 1.536(14) . ?
C00S C02G 1.522(17) . ?
C00T C01C 1.401(14) . ?
C00U C015 1.398(14) . ?
C00V H00V 0.9500 . ?
C00V C01T 1.451(12) . ?
C00W C02Q 1.535(9) . ?
C00W C02R 1.535(9) . ?
C00W C1 1.535(9) . ?
C00W C4 1.535(9) . ?
C00W C1A 1.535(9) . ?
C00W C5 1.535(9) . ?
C00X C011 1.398(14) . ?
C00X C014 1.412(15) . ?
C00X C016 1.515(14) . ?
C00Y H00Y 0.9500 . ?
C00Y C00Z 1.318(14) . ?
C00Z H00Z 0.9500 . ?
C010 C015 1.381(13) . ?
C010 C01C 1.398(14) . ?
C010 C01Z 1.528(14) . ?
C012 C01B 1.415(12) . ?
C012 C01G 1.533(13) . ?
C013 H01A 0.9800 . ?
C013 H01B 0.9800 . ?
C013 H01C 0.9800 . ?
C014 H014 0.9500 . ?
C015 H015 0.9500 . ?
C016 H3 0.9900 . ?
C016 H 0.9900 . ?
C017 C01V 1.532(15) . ?
C017 C020 1.535(16) . ?
C017 C026 1.540(16) . ?
C018 H4 0.9800 . ?
C018 HA 0.9800 . ?
C018 HB 0.9800 . ?
C018 C01G 1.550(14) . ?
C019 H01D 0.9800 . ?
C019 H01E 0.9800 . ?
C019 H01F 0.9800 . ?
C01A H01G 1.0000 . ?
C01B H5 0.9500 . ?
C01C H01H 0.9500 . ?
C01D H6 0.9800 . ?
C01D HC 0.9800 . ?
C01D HD 0.9800 . ?
C01D C01G 1.530(13) . ?
C01E H01I 0.9800 . ?
C01E H01J 0.9800 . ?
C01E H01K 0.9800 . ?
C01F H01L 0.9800 . ?
C01F H01M 0.9800 . ?
C01F H01N 0.9800 . ?
C01G C024 1.544(14) . ?
C01H H7 0.9800 . ?
C01H HE 0.9800 . ?
C01H HF 0.9800 . ?
C01I H8 0.9800 . ?
C01I HG 0.9800 . ?
C01I HH 0.9800 . ?
C01J H01O 0.9800 . ?
C01J H01P 0.9800 . ?
C01J H01Q 0.9800 . ?
C01K H01R 0.9800 . ?
C01K H01S 0.9800 . ?
C01K H01T 0.9800 . ?
C01L C021 1.525(16) . ?
C01L C02B 1.513(16) . ?
C01L C02C 1.559(14) . ?
C01M H01U 0.9800 . ?
C01M H01V 0.9800 . ?
C01M H01W 0.9800 . ?
C01N H9 1.0000 . ?
C01N C01T 1.491(14) . ?
C01O H01X 0.9500 . ?
C01P H01Y 0.9800 . ?
C01P HI 0.9800 . ?
C01P HJ 0.9800 . ?
C01Q C01R 1.535(15) . ?
C01Q C01X 1.542(15) . ?
C01Q C023 1.547(16) . ?
C01R H01Z 0.9800 . ?
C01R HK 0.9800 . ?
C01R HL 0.9800 . ?
C01S H01 0.9800 . ?
C01S HM 0.9800 . ?
C01S HN 0.9800 . ?
C01U H10 0.9800 . ?
C01U HO 0.9800 . ?
C01U HP 0.9800 . ?
C01V H11 0.9800 . ?
C01V HQ 0.9800 . ?
C01V HR 0.9800 . ?
C01W H1 0.9800 . ?
C01W HS 0.9800 . ?
C01W HT 0.9800 . ?
C01X H2 0.9800 . ?
C01X HU 0.9800 . ?
C01X HV 0.9800 . ?
C01Y H12 0.9800 . ?
C01Y HW 0.9800 . ?
C01Y HX 0.9800 . ?
C01Z C02P 1.547(9) . ?
C01Z C02S 1.547(9) . ?
C01Z C2 1.547(9) . ?
C01Z C2A 1.547(9) . ?
C01Z C3 1.547(9) . ?
C01Z C02T 1.547(9) . ?
C020 H02S 0.9800 . ?
C020 H02T 0.9800 . ?
C020 H02U 0.9800 . ?
C021 H02V 0.9800 . ?
C021 H02W 0.9800 . ?
C021 H02X 0.9800 . ?
C022 H02Y 0.9800 . ?
C022 HY 0.9800 . ?
C022 HZ 0.9800 . ?
C023 H02A 0.9800 . ?
C023 H02B 0.9800 . ?
C023 H02C 0.9800 . ?
C024 H02Z 0.9800 . ?
C024 H29 0.9800 . ?
C024 H30 0.9800 . ?
C025 H02 0.9800 . ?
C025 H31 0.9800 . ?
C025 H32 0.9800 . ?
C026 H13 0.9800 . ?
C026 H33 0.9800 . ?
C026 H34 0.9800 . ?
C027 C02E 1.36(2) . ?
C027 C02F 1.36(2) . ?
C027 C02I 1.53(2) . ?
C028 H028 0.9500 . ?
C028 C029 1.359(19) . ?
C028 C02H 1.36(2) . ?
C029 C02J 1.35(2) . ?
C029 C02N 1.49(2) . ?
C02A H02D 0.9800 . ?
C02A H02E 0.9800 . ?
C02A H02F 0.9800 . ?
C02B H14 0.9800 . ?
C02B H35 0.9800 . ?
C02B H36 0.9800 . ?
C02C H15 0.9800 . ?
C02C H37 0.9800 . ?
C02C H38 0.9800 . ?
C02D H18 0.9500 . ?
C02D C02F 1.39(2) . ?
C02D C02M 1.34(2) . ?
C02E H19 0.9500 . ?
C02E C02L 1.41(3) . ?
C02F H20 0.9500 . ?
C02G H02G 0.9800 . ?
C02G H02H 0.9800 . ?
C02G H02I 0.9800 . ?
C02H H24 0.9500 . ?
C02H C02O 1.39(2) . ?
C02I H21 0.9800 . ?
C02I H39 0.9800 . ?
C02I H40 0.9800 . ?
C02J H25 0.9500 . ?
C02J C02K 1.40(3) . ?
C02K H26 0.9500 . ?
C02K C02O 1.35(2) . ?
C02L H22 0.9500 . ?
C02L C02M 1.36(3) . ?
C02M H23 0.9500 . ?
C02N H27 0.9800 . ?
C02N H41 0.9800 . ?
C02N H42 0.9800 . ?
C02O H28 0.9500 . ?
C02P H02J 0.9800 . ?
C02P H02K 0.9800 . ?
C02P H02L 0.9800 . ?
C02Q H16 0.9800 . ?
C02Q H43 0.9800 . ?
C02Q H44 0.9800 . ?
C02R H17 0.9800 . ?
C02R H45 0.9800 . ?
C02R H46 0.9800 . ?
C02S H02M 0.9800 . ?
C02S H02N 0.9800 . ?
C02S H02O 0.9800 . ?
C1 H1A 0.9800 . ?
C1 H1B 0.9800 . ?
C1 H1C 0.9800 . ?
C2 H2A 0.9800 . ?
C2 H2B 0.9800 . ?
C2 H2C 0.9800 . ?
C2A H2AA 0.9800 . ?
C2A H2AB 0.9800 . ?
C2A H2AC 0.9800 . ?
C3 H3C 0.9800 . ?
C3 H3B 0.9800 . ?
C3 H3A 0.9800 . ?
C02T H02P 0.9800 . ?
C02T H02Q 0.9800 . ?
C02T H02R 0.9800 . ?
C4 H4A 0.9800 . ?
C4 H4B 0.9800 . ?
C4 H4C 0.9800 . ?
C1A H1AA 0.9800 . ?
C1A H1AB 0.9800 . ?
C1A H1AC 0.9800 . ?
C5 H5A 0.9800 . ?
C5 H5B 0.9800 . ?
C5 H5C 0.9800 . ?

loop_
_geom_torsion_atom_site_label_1
_geom_torsion_atom_site_label_2
_geom_torsion_atom_site_label_3
_geom_torsion_atom_site_label_4
_geom_torsion
_geom_torsion_site_symmetry_1
_geom_torsion_site_symmetry_2
_geom_torsion_site_symmetry_3
_geom_torsion_site_symmetry_4
_geom_torsion_publ_flag
Al02 C01N C01T C00D 153.4(8) . . . . ?
Al02 C01N C01T C00V -28.3(11) . . . . ?
O4 C00D C012 C01B 174.3(8) . . . . ?
O4 C00D C012 C01G -6.1(13) . . . . ?
O4 C00D C01T C00V -175.6(8) . . . . ?
O4 C00D C01T C01N 2.7(14) . . . . ?
O2 C00C C00T C00S 4.7(15) . . . . ?
O2 C00C C00T C01C -177.5(9) . . . . ?
O2 C00C C00U C00N -5.2(14) . . . . ?
O2 C00C C00U C015 177.8(9) . . . . ?
N2 C00G C01A Al01 80.2(12) . . . . ?
N2 C00G C01A C00E -52.4(14) . . . . ?
N2 C00N C00U C00C -93.8(11) . . . . ?
N2 C00N C00U C015 83.1(11) . . . . ?
N4 C00I C01N Al02 -79.6(12) . . . . ?
N4 C00I C01N C01T 52.8(15) . . . . ?
N1 C00G C01A Al01 -94.7(9) . . . . ?
N1 C00G C01A C00E 132.7(10) . . . . ?
N1 C00L C00R N2 -1.0(11) . . . . ?
N3 C00I C01N Al02 94.8(10) . . . . ?
N3 C00I C01N C01T -132.9(10) . . . . ?
N3 C00Y C00Z N4 -0.3(12) . . . . ?
C00C C00T C01C C010 -2.3(15) . . . . ?
C00C C00U C015 C010 1.2(15) . . . . ?
C00D C012 C01B C00P 3.5(13) . . . . ?
C00D C012 C01G C018 64.0(12) . . . . ?
C00D C012 C01G C01D -57.7(12) . . . . ?
C00D C012 C01G C024 -175.9(9) . . . . ?
C00G N2 C00N C00U -141.4(9) . . . . ?
C00G N2 C00R C00L 0.2(11) . . . . ?
C00G N1 C00L C00R 1.4(11) . . . . ?
C00H C00B C00J C00F 176.8(8) . . . . ?
C00H C00B C00K O1 7.6(13) . . . . ?
C00H C00B C00K C00E -172.8(9) . . . . ?
C00I N4 C00Z C00Y 0.6(12) . . . . ?
C00I N4 C016 C00X 141.8(10) . . . . ?
C00I N3 C00Y C00Z -0.1(12) . . . . ?
C00I C01N C01T C00D 28.1(14) . . . . ?
C00I C01N C01T C00V -153.6(9) . . . . ?
C00J C00B C00H C019 -3.4(12) . . . . ?
C00J C00B C00H C01M -122.0(9) . . . . ?
C00J C00B C00H C01P 117.5(10) . . . . ?
C00J C00B C00K O1 -173.3(8) . . . . ?
C00J C00B C00K C00E 6.3(13) . . . . ?
C00J C00F C01O C00E 2.8(13) . . . . ?
C00J C00F C01Q C01R 59.0(12) . . . . ?
C00J C00F C01Q C01X -60.9(12) . . . . ?
C00J C00F C01Q C023 180.0(8) . . . . ?
C00K C00B C00H C019 175.6(9) . . . . ?
C00K C00B C00H C01M 57.1(12) . . . . ?
C00K C00B C00H C01P -63.5(12) . . . . ?
C00K C00B C00J C00F -2.4(13) . . . . ?
C00K C00E C01A Al01 -153.1(8) . . . . ?
C00K C00E C01A C00G -26.3(13) . . . . ?
C00K C00E C01O C00F 0.8(13) . . . . ?
C00L N1 C00G N2 -1.3(11) . . . . ?
C00L N1 C00G C01A 174.6(9) . . . . ?
C00M C00O C00Q C011 2.9(14) . . . . ?
C00M C00O C00Q C01L -174.9(9) . . . . ?
C00N N2 C00G N1 -179.3(8) . . . . ?
C00N N2 C00G C01A 5.1(16) . . . . ?
C00N N2 C00R C00L -179.8(9) . . . . ?
C00N C00U C015 C010 -175.9(9) . . . . ?
C00O C00M C00W C02Q -119.2(14) . . . . ?
C00O C00M C00W C02R 3.0(16) . . . . ?
C00O C00M C00W C1 121.3(13) . . . . ?
C00O C00M C00W C4 179.4(13) . . . . ?
C00O C00M C00W C1A 40.5(17) . . . . ?
C00O C00M C00W C5 -69.8(14) . . . . ?
C00O C00M C014 C00X -0.9(14) . . . . ?
C00O C00Q C011 O3 178.8(8) . . . . ?
C00O C00Q C011 C00X -6.0(14) . . . . ?
C00O C00Q C01L C021 8.5(13) . . . . ?
C00O C00Q C01L C02B -112.1(12) . . . . ?
C00O C00Q C01L C02C 125.3(11) . . . . ?
C00P C00V C01T C00D -0.8(14) . . . . ?
C00P C00V C01T C01N -179.3(9) . . . . ?
C00R N2 C00G N1 0.7(11) . . . . ?
C00R N2 C00G C01A -174.9(10) . . . . ?
C00R N2 C00N C00U 38.6(12) . . . . ?
C00S C00T C01C C010 175.6(9) . . . . ?
C00T C00C C00U C00N 171.4(9) . . . . ?
C00T C00C C00U C015 -5.6(15) . . . . ?
C00U C00C C00T C00S -171.8(9) . . . . ?
C00U C00C C00T C01C 6.0(15) . . . . ?
C00V C00P C017 C01V 118.3(11) . . . . ?
C00V C00P C017 C020 -2.4(14) . . . . ?
C00V C00P C017 C026 -121.5(11) . . . . ?
C00V C00P C01B C012 1.8(14) . . . . ?
C00W C00M C00O C00Q -179.8(9) . . . . ?
C00W C00M C014 C00X 179.3(8) . . . . ?
C00Y N3 C00I N4 0.4(11) . . . . ?
C00Y N3 C00I C01N -175.1(10) . . . . ?
C00Z N4 C00I N3 -0.6(11) . . . . ?
C00Z N4 C00I C01N 174.5(10) . . . . ?
C00Z N4 C016 C00X -37.5(13) . . . . ?
C011 C00Q C01L C021 -169.2(9) . . . . ?
C011 C00Q C01L C02B 70.3(14) . . . . ?
C011 C00Q C01L C02C -52.3(14) . . . . ?
C011 C00X C014 C00M -1.9(14) . . . . ?
C011 C00X C016 N4 92.9(11) . . . . ?
C012 C00D C01T C00V 6.8(14) . . . . ?
C012 C00D C01T C01N -174.9(9) . . . . ?
C013 O1 C00K C00B 106.3(10) . . . . ?
C013 O1 C00K C00E -73.3(10) . . . . ?
C014 C00M C00O C00Q 0.4(15) . . . . ?
C014 C00M C00W C02Q 60.6(15) . . . . ?
C014 C00M C00W C02R -177.2(13) . . . . ?
C014 C00M C00W C1 -58.9(14) . . . . ?
C014 C00M C00W C4 -0.8(15) . . . . ?
C014 C00M C00W C1A -139.7(15) . . . . ?
C014 C00M C00W C5 110.0(14) . . . . ?
C014 C00X C011 O3 -179.0(8) . . . . ?
C014 C00X C011 C00Q 5.6(14) . . . . ?
C014 C00X C016 N4 -83.7(10) . . . . ?
C015 C010 C01C C00T -1.8(16) . . . . ?
C015 C010 C01Z C02P -57.2(14) . . . . ?
C015 C010 C01Z C02S 177.3(16) . . . . ?
C015 C010 C01Z C2 57.0(16) . . . . ?
C015 C010 C01Z C2A 3.7(18) . . . . ?
C015 C010 C01Z C3 -107.6(15) . . . . ?
C015 C010 C01Z C02T 139.8(18) . . . . ?
C016 N4 C00I N3 180.0(9) . . . . ?
C016 N4 C00I C01N -4.9(17) . . . . ?
C016 N4 C00Z C00Y -180.0(9) . . . . ?
C016 C00X C011 O3 4.5(13) . . . . ?
C016 C00X C011 C00Q -170.9(9) . . . . ?
C016 C00X C014 C00M 174.8(8) . . . . ?
C017 C00P C00V C01T 177.9(9) . . . . ?
C017 C00P C01B C012 -179.3(9) . . . . ?
C01A C00E C00K O1 -5.5(13) . . . . ?
C01A C00E C00K C00B 174.9(8) . . . . ?
C01A C00E C01O C00F -179.7(8) . . . . ?
C01B C00P C00V C01T -3.2(15) . . . . ?
C01B C00P C017 C01V -60.6(13) . . . . ?
C01B C00P C017 C020 178.7(9) . . . . ?
C01B C00P C017 C026 59.6(12) . . . . ?
C01B C012 C01G C018 -116.4(10) . . . . ?
C01B C012 C01G C01D 121.9(9) . . . . ?
C01B C012 C01G C024 3.7(13) . . . . ?
C01C C010 C015 C00U 2.2(15) . . . . ?
C01C C010 C01Z C02P 119.2(13) . . . . ?
C01C C010 C01Z C02S -6.3(18) . . . . ?
C01C C010 C01Z C2 -126.6(15) . . . . ?
C01C C010 C01Z C2A -180.0(16) . . . . ?
C01C C010 C01Z C3 68.8(15) . . . . ?
C01C C010 C01Z C02T -44(2) . . . . ?
C01F O2 C00C C00T 100.7(11) . . . . ?
C01F O2 C00C C00U -82.7(10) . . . . ?
C01G C012 C01B C00P -176.1(9) . . . . ?
C01H O4 C00D C012 -105.8(9) . . . . ?
C01H O4 C00D C01T 76.4(11) . . . . ?
C01I N3 C00I N4 176.1(10) . . . . ?
C01I N3 C00I C01N 0.5(17) . . . . ?
C01I N3 C00Y C00Z -175.8(10) . . . . ?
C01J N1 C00G N2 -174.4(9) . . . . ?
C01J N1 C00G C01A 1.5(16) . . . . ?
C01J N1 C00L C00R 174.7(9) . . . . ?
C01L C00Q C011 O3 -3.4(14) . . . . ?
C01L C00Q C011 C00X 171.8(9) . . . . ?
C01O C00E C00K O1 174.0(8) . . . . ?
C01O C00E C00K C00B -5.7(13) . . . . ?
C01O C00E C01A Al01 27.5(10) . . . . ?
C01O C00E C01A C00G 154.3(9) . . . . ?
C01O C00F C00J C00B -1.9(13) . . . . ?
C01O C00F C01Q C01R -119.6(11) . . . . ?
C01O C00F C01Q C01X 120.5(10) . . . . ?
C01O C00F C01Q C023 1.3(13) . . . . ?
C01Q C00F C00J C00B 179.4(8) . . . . ?
C01Q C00F C01O C00E -178.6(9) . . . . ?
C01T C00D C012 C01B -8.1(14) . . . . ?
C01T C00D C012 C01G 171.5(9) . . . . ?
C01W C00S C00T C00C 169.3(10) . . . . ?
C01W C00S C00T C01C -8.4(14) . . . . ?
C01Z C010 C015 C00U 178.8(9) . . . . ?
C01Z C010 C01C C00T -178.3(9) . . . . ?
C022 O3 C011 C00Q -101.9(10) . . . . ?
C022 O3 C011 C00X 82.6(10) . . . . ?
C027 C02E C02L C02M -4(3) . . . . ?
C028 C029 C02J C02K 2(2) . . . . ?
C028 C02H C02O C02K -2(3) . . . . ?
C029 C028 C02H C02O 1(2) . . . . ?
C029 C02J C02K C02O -3(3) . . . . ?
C02A C00S C00T C00C 51.9(14) . . . . ?
C02A C00S C00T C01C -125.8(11) . . . . ?
C02E C027 C02F C02D -1(2) . . . . ?
C02E C02L C02M C02D 4(3) . . . . ?
C02F C027 C02E C02L 3(2) . . . . ?
C02F C02D C02M C02L -2(3) . . . . ?
C02G C00S C00T C00C -70.1(13) . . . . ?
C02G C00S C00T C01C 112.1(12) . . . . ?
C02H C028 C029 C02J -1(2) . . . . ?
C02H C028 C029 C02N -180.0(14) . . . . ?
C02I C027 C02E C02L -177.7(15) . . . . ?
C02I C027 C02F C02D 179.4(13) . . . . ?
C02J C02K C02O C02H 3(3) . . . . ?
C02M C02D C02F C027 1(2) . . . . ?
C02N C029 C02J C02K -179.1(15) . . . . ?
